data_7049849
loop_
_publ_author_name
'Nuzzo, Stefano'
'van Leusen, Jan'
'Twamley, Brendan'
'Platts, James A.'
'K\"ogerler, Paul'
'Baker, Robert J.'

_publ_section_title
;
 Oxidation of uranium(iv) thiocyanate complexes: cation-cation
 interactions in mixed-valent uranium coordination chains.
;
_journal_issue 20
_journal_name_full 'Dalton transactions (Cambridge, England : 2003)'
_journal_page_first 6704
_journal_page_last 6708
_journal_paper_doi 10.1039/c9dt01005j
_journal_volume 48
_journal_year 2019
_chemical_formula_moiety 'C112 H38 Cs56 N112 O27 S112 U16'
_chemical_formula_sum 'C112 H38 Cs56 N112 O27 S112 U16'
_chemical_formula_weight 18226.70
_space_group_crystal_system orthorhombic
_space_group_IT_number 33
_space_group_name_Hall 'P 2c -2n'
_space_group_name_H-M_alt 'P n a 21'
_symmetry_space_group_name_Hall 'P 2c -2n'
_symmetry_space_group_name_H-M 'P n a 21'
_atom_sites_solution_hydrogens difmap
_atom_sites_solution_primary dual
_audit_creation_date 2018-04-12
_audit_creation_method
;
Olex2 1.2
(compiled 2018.04.03 svn.r3497 for OlexSys, GUI svn.r5486)
;
_audit_update_record
;
2018-06-25 deposited with the CCDC.    2019-04-25 downloaded from the CCDC.
;
_cell_angle_alpha 90
_cell_angle_beta 90
_cell_angle_gamma 90
_cell_formula_units_Z 1
_cell_length_a 27.5717(9)
_cell_length_b 27.5456(8)
_cell_length_c 13.5609(5)
_cell_measurement_reflns_used 9163
_cell_measurement_temperature 100(2)
_cell_measurement_theta_max 26.15
_cell_measurement_theta_min 2.96
_cell_volume 10299.2(6)
_computing_cell_refinement 'SAINT V8.38A (Buker, 2017)'
_computing_data_collection 'APEX 3 (Bruker, 2017) '
_computing_data_reduction 'SAINT V8.38A (Buker, 2017)'
_computing_molecular_graphics 'Olex2 (Dolomanov et al., 2009)'
_computing_publication_material 'Olex2 (Dolomanov et al., 2009)'
_computing_structure_refinement 'XL (Sheldrick, 2008)'
_computing_structure_solution 'XT (Sheldrick, 2015)'
_diffrn_ambient_temperature 100(2)
_diffrn_detector 'CMOS area detector'
_diffrn_detector_area_resol_mean 5.12
_diffrn_detector_type 'Bruker PHOTON 50'
_diffrn_measured_fraction_theta_full 0.998
_diffrn_measured_fraction_theta_max 0.997
_diffrn_measurement_device 'three-circle diffractometer'
_diffrn_measurement_device_type 'Bruker D8 QUEST ECO'
_diffrn_measurement_method '\w scans'
_diffrn_radiation_collimation '0.5 mm double-pinhole'
_diffrn_radiation_detector 'Bruker PHOTON 50'
_diffrn_radiation_monochromator graphite
_diffrn_radiation_probe x-ray
_diffrn_radiation_type MoK\a
_diffrn_radiation_wavelength 0.71073
_diffrn_reflns_av_R_equivalents 0.0543
_diffrn_reflns_av_unetI/netI 0.0299
_diffrn_reflns_Laue_measured_fraction_full 0.998
_diffrn_reflns_Laue_measured_fraction_max 0.997
_diffrn_reflns_limit_h_max 34
_diffrn_reflns_limit_h_min -34
_diffrn_reflns_limit_k_max 34
_diffrn_reflns_limit_k_min -34
_diffrn_reflns_limit_l_max 16
_diffrn_reflns_limit_l_min -16
_diffrn_reflns_number 169315
_diffrn_reflns_point_group_measured_fraction_full 0.999
_diffrn_reflns_point_group_measured_fraction_max 0.997
_diffrn_reflns_theta_full 25.242
_diffrn_reflns_theta_max 26.126
_diffrn_reflns_theta_min 2.336
_diffrn_source 'sealed X-ray tube'
_diffrn_source_type 'Siemens, KFF Mo 2K -90 C'
_exptl_absorpt_coefficient_mu 11.764
_exptl_absorpt_correction_T_max 0.7453
_exptl_absorpt_correction_T_min 0.1322
_exptl_absorpt_correction_type multi-scan
_exptl_absorpt_process_details
'SADABS-2016/2 (Bruker,2016/2) was used for absorption correction. wR2(int) was 0.0461 before and 0.0359 after correction. The Ratio of minimum to maximum transmission is 0.1774. The \l/2 correction factor is 0.00150.'
_exptl_crystal_colour yellow
_exptl_crystal_colour_primary yellow
_exptl_crystal_density_diffrn 2.939
_exptl_crystal_density_method 'not measured'
_exptl_crystal_description needle
_exptl_crystal_F_000 8054
_exptl_crystal_size_max 0.317
_exptl_crystal_size_mid 0.048
_exptl_crystal_size_min 0.045
_refine_diff_density_max 2.413
_refine_diff_density_min -2.373
_refine_diff_density_rms 0.203
_refine_ls_abs_structure_details
;
 Refined as an inversion twin.
;
_refine_ls_abs_structure_Flack 0.423(4)
_refine_ls_extinction_method none
_refine_ls_goodness_of_fit_ref 1.121
_refine_ls_hydrogen_treatment constr
_refine_ls_matrix_type full
_refine_ls_number_parameters 1007
_refine_ls_number_reflns 20437
_refine_ls_number_restraints 51
_refine_ls_restrained_S_all 1.121
_refine_ls_R_factor_all 0.0364
_refine_ls_R_factor_gt 0.0290
_refine_ls_shift/su_max 0.001
_refine_ls_shift/su_mean 0.000
_refine_ls_structure_factor_coef Fsqd
_refine_ls_weighting_details 'w=1/[\s^2^(Fo^2^)+(0.0150P)^2^+63.5662P] where P=(Fo^2^+2Fc^2^)/3'
_refine_ls_weighting_scheme calc
_refine_ls_wR_factor_gt 0.0558
_refine_ls_wR_factor_ref 0.0589
_reflns_Friedel_coverage 0.915
_reflns_Friedel_fraction_full 0.999
_reflns_Friedel_fraction_max 0.998
_reflns_number_gt 18581
_reflns_number_total 20437
_reflns_threshold_expression 'I > 2\s(I)'
_cod_data_source_file c9dt01005j2.cif
_cod_data_source_block 1
_cod_depositor_comments 'Adding full bibliography for 7049849--7049850.cif.'
_cod_database_code 7049849
_shelx_shelxl_version_number 2016/6
_shelx_space_group_comment
;
The symmetry employed for this shelxl refinement is uniquely defined
by the following loop, which should always be used as a source of
symmetry information in preference to the above space-group names.
They are only intended as comments.
;
_shelx_estimated_absorpt_t_max 0.620
_shelx_estimated_absorpt_t_min 0.118
_olex2_refinement_description
;
1. Twinned data refinement
 Scales: 0.577(4)
 0.423(4)
2. Fixed Uiso
 At 1.5 times of:
  All O(H,H) groups
3. Restrained distances
 H6B-H3A_$1
 2 with sigma of 0.01
 S12-C12 \\sim S12A-C12
 with sigma of 0.01
4. Uiso/Uaniso restraints and constraints
C9 \\sim N9: within 2A with sigma of 0.01 and sigma for terminal atoms of 0.02
C26 \\sim N26: within 2A with sigma of 0.01 and sigma for terminal atoms of 0.02
N20 \\sim C20: within 2A with sigma of 0.01 and sigma for terminal atoms of 0.02
S12 \\sim S12A: within 2A with sigma of 0.005 and sigma for terminal atoms of
0.01
S6 \\sim S6A: within 2A with sigma of 0.005 and sigma for terminal atoms of 0.01
Uanis(C13) \\sim Ueq: with sigma of 0.005 and sigma for terminal atoms of 0.01
Uanis(C9) \\sim Ueq: with sigma of 0.005 and sigma for terminal atoms of 0.01
Uanis(S6A) \\sim Ueq: with sigma of 0.005 and sigma for terminal atoms of 0.01
5. Others
 Sof(S12A)=1-FVAR(1)
 Sof(S12)=FVAR(1)
 Sof(S6A)=1-FVAR(2)
 Sof(S6)=FVAR(2)
 Fixed Sof: O7(0.75) H7A(0.75) H7B(0.75)
6.a Riding coordinates:
 O4(H4A,H4B)
6.b Rotating group:
 O3(H3A,H3B), O5(H5A,H5B), O6(H6A,H6B), O7(H7A,H7B)
;
_olex2_submission_original_sample_id SNN243
_olex2_submission_special_instructions 'No special instructions were received'

loop_
_space_group_symop_operation_xyz
'x, y, z'
'-x, -y, z+1/2'
'x+1/2, -y+1/2, z'
'-x+1/2, y+1/2, z+1/2'

loop_
_atom_site_label
_atom_site_type_symbol
_atom_site_fract_x
_atom_site_fract_y
_atom_site_fract_z
_atom_site_U_iso_or_equiv
_atom_site_adp_type
_atom_site_occupancy
_atom_site_site_symmetry_order
_atom_site_calc_flag
_atom_site_refinement_flags_posn
_atom_site_refinement_flags_adp
_atom_site_refinement_flags_occupancy
_atom_site_disorder_assembly
_atom_site_disorder_group
S1 S 0.37152(11) 0.42843(11) 0.9956(2) 0.0160(6) Uani 1 1 d . . . . .
Cs1 Cs 0.28416(3) 0.48838(3) 0.15898(7) 0.02386(17) Uani 1 1 d . . . . .
C1 C 0.3708(4) 0.4538(4) 0.8881(9) 0.015(2) Uani 1 1 d . . . . .
U1 U 0.37083(2) 0.48272(2) 0.63337(3) 0.00999(8) Uani 1 1 d . . . . .
O1 O 0.3061(2) 0.7398(3) 0.1367(7) 0.0201(17) Uani 1 1 d . . . . .
N1 N 0.3708(4) 0.4725(4) 0.8097(7) 0.018(2) Uani 1 1 d . . . . .
U2 U 0.62031(2) 0.75366(2) 0.62562(3) 0.01231(9) Uani 1 1 d . . . . .
Cs2 Cs 0.44549(3) 0.50337(3) 0.14860(6) 0.02371(17) Uani 1 1 d . . . . .
S2 S 0.23426(10) 0.35800(10) 0.6702(2) 0.0197(6) Uani 1 1 d . . . . .
O2 O 0.4347(2) 0.7363(3) 0.1368(6) 0.0170(16) Uani 1 1 d . . . . .
N2 N 0.2966(3) 0.4386(3) 0.6720(8) 0.019(2) Uani 1 1 d . . . . .
C2 C 0.2712(4) 0.4045(4) 0.6724(9) 0.014(2) Uani 1 1 d . . . . .
Cs3 Cs 0.51498(3) 0.62967(3) 0.41338(6) 0.02134(16) Uani 1 1 d . . . . .
S3 S 0.37670(11) 0.30608(10) 0.4924(2) 0.0175(6) Uani 1 1 d . . . . .
C3 C 0.3740(4) 0.3622(4) 0.5312(8) 0.014(2) Uani 1 1 d . . . . .
O3 O 0.3730(3) 0.7238(3) -0.0418(6) 0.0213(19) Uani 1 1 d . . . . .
H3A H 0.354200 0.745524 -0.074423 0.032 Uiso 1 1 d DGR . . . .
H3B H 0.359096 0.694993 -0.057694 0.032 Uiso 1 1 d GR . . . .
U3 U 0.61677(2) 0.99058(2) 0.13836(3) 0.01279(9) Uani 1 1 d . . . . .
N3 N 0.3718(3) 0.4030(3) 0.5554(7) 0.012(2) Uani 1 1 d . . . . .
N4 N 0.4454(3) 0.4387(3) 0.6749(7) 0.016(2) Uani 1 1 d . . . . .
U4 U 0.37030(2) 0.73762(2) 0.13645(3) 0.01268(8) Uani 1 1 d . . . . .
S4 S 0.51663(10) 0.36700(10) 0.6631(3) 0.0214(6) Uani 1 1 d . . . . .
Cs4 Cs 0.51615(3) 0.62995(3) 0.91102(6) 0.02547(18) Uani 1 1 d . . . . .
C4 C 0.4746(4) 0.4081(4) 0.6705(9) 0.014(2) Uani 1 1 d . . . . .
O4 O 0.3631(4) 0.5401(4) 0.2862(8) 0.041(3) Uani 1 1 d . . . . .
H4A H 0.368187 0.570497 0.302246 0.061 Uiso 1 1 d R . . . .
H4B H 0.361967 0.524827 0.342836 0.061 Uiso 1 1 d R . . . .
N5 N 0.4235(4) 0.4942(4) 0.4912(8) 0.021(2) Uani 1 1 d . . . . .
Cs5 Cs 0.36786(4) 0.75591(4) 0.56756(7) 0.0362(2) Uani 1 1 d . . . . .
S5 S 0.51000(10) 0.49897(13) 0.3841(2) 0.0212(7) Uani 1 1 d . . . . .
C5 C 0.4597(4) 0.4972(4) 0.4460(9) 0.016(2) Uani 1 1 d . . . . .
O5 O 0.4067(4) 0.6461(4) 0.8541(7) 0.034(2) Uani 1 1 d . . . . .
H5A H 0.384147 0.621653 0.860880 0.051 Uiso 1 1 d GR . . . .
H5B H 0.408927 0.652656 0.790395 0.051 Uiso 1 1 d GR . . . .
N6 N 0.4271(3) 0.5488(3) 0.6709(8) 0.018(2) Uani 1 1 d . . . . .
Cs6 Cs 0.19950(2) 0.73848(2) 0.16617(6) 0.01596(14) Uani 1 1 d . . . . .
C6 C 0.4562(5) 0.5787(4) 0.6656(10) 0.026(3) Uani 1 1 d . . . . .
S6 S 0.50419(17) 0.61455(16) 0.6611(3) 0.0210(12) Uani 0.737(10) 1 d . U P A 1
S6A S 0.4785(5) 0.6366(5) 0.6594(9) 0.023(3) Uani 0.263(10) 1 d . U P A 2
O6 O 0.3654(5) 0.7834(4) 0.7966(8) 0.057(4) Uani 1 1 d . . . B 2
H6A H 0.382169 0.810538 0.813302 0.085 Uiso 1 1 d GR . . B 2
H6B H 0.334188 0.789010 0.814812 0.085 Uiso 1 1 d DGR . . B 2
S7 S 0.29244(15) 0.64869(12) 0.7016(3) 0.0367(9) Uani 1 1 d . . . . .
N7 N 0.3234(4) 0.5532(3) 0.6724(8) 0.024(2) Uani 1 1 d . . . . .
Cs7 Cs 0.53991(2) 0.75747(2) 0.15962(5) 0.01426(14) Uani 1 1 d . . . . .
C7 C 0.3107(4) 0.5933(4) 0.6840(8) 0.019(3) Uani 1 1 d . . . . .
O7 O 0.4361(5) 0.7120(5) 0.7017(10) 0.038(3) Uani 0.75 1 d . . P B 1
H7A H 0.458343 0.731651 0.748551 0.057 Uiso 0.75 1 d GR . P B 1
H7B H 0.461944 0.694432 0.673340 0.057 Uiso 0.75 1 d GR . P B 1
S8 S 0.22738(13) 0.49276(13) 0.4051(3) 0.0336(9) Uani 1 1 d . . . . .
N8 N 0.3189(4) 0.4957(4) 0.4916(8) 0.025(2) Uani 1 1 d . . . . .
C8 C 0.2808(4) 0.4949(4) 0.4555(9) 0.019(3) Uani 1 1 d . . . . .
Cs8 Cs 0.51139(3) 0.88863(3) 0.89792(7) 0.0311(2) Uani 1 1 d . . . . .
S9 S 0.62812(12) 0.58429(11) 0.7863(2) 0.0198(7) Uani 1 1 d . . . . .
C9 C 0.6230(4) 0.6340(4) 0.7223(9) 0.016(2) Uani 1 1 d . U . . .
N9 N 0.6188(4) 0.6705(3) 0.6775(8) 0.022(2) Uani 1 1 d . U . . .
Cs9 Cs 0.73475(3) 0.63657(3) 0.42277(6) 0.01897(16) Uani 1 1 d . . . . .
S10 S 0.49160(11) 0.75887(11) 0.9065(2) 0.0194(6) Uani 1 1 d . . . . .
N10 N 0.5656(4) 0.7571(4) 0.7655(8) 0.023(2) Uani 1 1 d . . . . .
C10 C 0.5354(4) 0.7580(4) 0.8250(9) 0.016(2) Uani 1 1 d . . . . .
Cs10 Cs 0.73887(3) 0.88408(3) 0.93360(7) 0.02396(17) Uani 1 1 d . . . . .
C11 C 0.5112(4) 0.7496(4) 0.4966(9) 0.016(2) Uani 1 1 d . . . . .
Cs11 Cs 0.71395(4) 0.88504(3) 0.49009(8) 0.0387(2) Uani 1 1 d . . . . .
N11 N 0.5369(3) 0.7438(4) 0.5633(8) 0.018(2) Uani 1 1 d . . . . .
S11 S 0.47392(11) 0.75542(11) 0.4039(2) 0.0205(6) Uani 1 1 d . . . . .
Cs12 Cs 0.50089(3) 0.88570(3) 0.42281(6) 0.02568(18) Uani 1 1 d . . . . .
C12 C 0.6366(5) 0.8719(5) 0.7141(10) 0.023(3) Uani 1 1 d D . . . .
N12 N 0.6294(4) 0.8355(3) 0.6778(8) 0.025(2) Uani 1 1 d . . . . .
S12 S 0.6398(5) 0.9230(2) 0.7772(7) 0.040(2) Uani 0.620(19) 1 d D U P C 1
S12A S 0.6637(7) 0.9238(4) 0.7444(12) 0.041(3) Uani 0.380(19) 1 d D U P C 2
Cs13 Cs 0.23538(3) 0.87028(3) -0.08223(6) 0.02194(17) Uani 1 1 d . . . . .
N13 N 0.6128(4) 0.8067(4) 0.4797(8) 0.022(2) Uani 1 1 d . . . . .
S13 S 0.61310(11) 0.84584(11) 0.2891(2) 0.0194(6) Uani 1 1 d . . . . .
C13 C 0.6125(4) 0.8222(4) 0.3999(9) 0.014(2) Uani 1 1 d . U . . .
S14 S 0.75139(11) 0.75572(11) 0.9023(2) 0.0207(7) Uani 1 1 d . . . . .
Cs14 Cs 0.63927(3) 1.05205(3) 0.67276(7) 0.02780(18) Uani 1 1 d . . . . .
N14 N 0.6774(4) 0.7487(4) 0.7617(8) 0.021(2) Uani 1 1 d . . . . .
C14 C 0.7076(4) 0.7518(4) 0.8205(8) 0.013(2) Uani 1 1 d . . . . .
S15 S 0.76833(12) 0.76326(12) 0.4030(3) 0.0244(7) Uani 1 1 d . . . . .
N15 N 0.7019(4) 0.7586(4) 0.5576(8) 0.024(2) Uani 1 1 d . . . . .
C15 C 0.7302(4) 0.7603(4) 0.4929(9) 0.015(2) Uani 1 1 d . . . . .
C16 C 0.6243(4) 0.6909(4) 0.3926(9) 0.014(2) Uani 1 1 d . . . . .
N16 N 0.6247(4) 0.7029(4) 0.4742(8) 0.020(2) Uani 1 1 d . . . . .
S16 S 0.62329(11) 0.67118(11) 0.2788(2) 0.0166(6) Uani 1 1 d . . . . .
N17 N 0.5421(3) 0.9441(3) 0.1558(8) 0.020(2) Uani 1 1 d . . . . .
S17 S 0.47231(10) 0.87109(10) 0.1560(3) 0.0207(6) Uani 1 1 d . . . . .
C17 C 0.5136(4) 0.9138(4) 0.1570(9) 0.016(2) Uani 1 1 d . . . . .
C18 C 0.5611(4) 1.0036(4) -0.0968(11) 0.021(3) Uani 1 1 d . . . . .
N18 N 0.5782(4) 1.0031(4) -0.0184(8) 0.025(2) Uani 1 1 d . . . . .
S18 S 0.53409(15) 1.00458(14) -0.2020(3) 0.0387(10) Uani 1 1 d . . . . .
C19 C 0.5523(4) 1.1016(4) 0.1622(9) 0.018(2) Uani 1 1 d . . . . .
S19 S 0.53224(14) 1.15704(11) 0.1661(3) 0.0340(8) Uani 1 1 d . . . . .
N19 N 0.5652(3) 1.0617(3) 0.1572(9) 0.024(2) Uani 1 1 d . . . . .
N20 N 0.6803(4) 1.0002(4) 0.0135(8) 0.022(2) Uani 1 1 d . U . . .
S20 S 0.74273(13) 1.01370(12) -0.1437(3) 0.0258(8) Uani 1 1 d . . . . .
C20 C 0.7057(4) 1.0065(4) -0.0518(9) 0.015(2) Uani 1 1 d . U . . .
S21 S 0.72453(14) 1.14532(12) 0.1723(3) 0.0326(8) Uani 1 1 d . . . . .
C21 C 0.6913(4) 1.0960(4) 0.1775(9) 0.019(3) Uani 1 1 d . . . . .
N21 N 0.6693(4) 1.0604(4) 0.1811(8) 0.021(2) Uani 1 1 d . . . . .
C22 C 0.7151(4) 0.9166(4) 0.2139(9) 0.016(2) Uani 1 1 d . . . . .
S22 S 0.75858(12) 0.87713(11) 0.2234(3) 0.0277(8) Uani 1 1 d . . . . .
N22 N 0.6861(4) 0.9466(3) 0.2027(8) 0.020(2) Uani 1 1 d . . . . .
C23 C 0.6031(5) 0.9770(5) 0.3959(10) 0.027(3) Uani 1 1 d . . . . .
S23 S 0.59888(15) 0.95823(14) 0.5095(3) 0.0385(9) Uani 1 1 d . . . . .
N23 N 0.6055(4) 0.9893(4) 0.3138(8) 0.023(2) Uani 1 1 d . . . . .
S24 S 0.62221(11) 0.81753(11) -0.0199(2) 0.0198(6) Uani 1 1 d . . . . .
C24 C 0.6232(4) 0.8720(4) 0.0261(8) 0.016(2) Uani 1 1 d . . . . .
N24 N 0.6231(4) 0.9112(4) 0.0577(8) 0.021(2) Uani 1 1 d . . . . .
S25 S 0.37333(12) 0.89346(12) -0.0806(3) 0.0274(7) Uani 1 1 d . . . . .
C25 C 0.3726(4) 0.8470(4) -0.0053(9) 0.018(3) Uani 1 1 d . . . . .
N25 N 0.3714(4) 0.8143(4) 0.0488(8) 0.020(2) Uani 1 1 d . . . . .
S26 S 0.36777(11) 0.87203(12) 0.4088(3) 0.0235(7) Uani 1 1 d . . . . .
C26 C 0.3703(4) 0.8292(5) 0.3241(9) 0.019(2) Uani 1 1 d . U . . .
N26 N 0.3718(4) 0.7991(4) 0.2650(7) 0.017(2) Uani 1 1 d . U . . .
C27 C 0.3743(5) 0.6677(4) 0.3582(10) 0.022(3) Uani 1 1 d . . . . .
S27 S 0.37964(14) 0.63284(12) 0.4542(3) 0.0326(8) Uani 1 1 d . . . . .
N27 N 0.3707(4) 0.6933(4) 0.2902(8) 0.022(2) Uani 1 1 d . . . . .
S28 S 0.35495(14) 0.56315(11) -0.0032(3) 0.0298(8) Uani 1 1 d . . . . .
C28 C 0.3619(4) 0.6146(4) 0.0557(9) 0.019(3) Uani 1 1 d . . . . .
N28 N 0.3657(4) 0.6510(4) 0.0950(8) 0.023(2) Uani 1 1 d . . . . .

loop_
_atom_site_aniso_label
_atom_site_aniso_U_11
_atom_site_aniso_U_22
_atom_site_aniso_U_33
_atom_site_aniso_U_23
_atom_site_aniso_U_13
_atom_site_aniso_U_12
S1 0.0183(15) 0.0149(14) 0.0147(15) -0.0004(11) -0.0010(12) -0.0012(12)
Cs1 0.0173(3) 0.0204(3) 0.0339(5) 0.0006(4) -0.0001(3) 0.0045(3)
C1 0.013(5) 0.016(6) 0.015(6) -0.008(5) -0.003(5) 0.002(5)
U1 0.00921(16) 0.00999(16) 0.01077(19) -0.00131(19) 0.00082(17) -0.00039(14)
O1 0.010(3) 0.029(4) 0.021(5) 0.000(4) 0.001(4) -0.001(3)
N1 0.015(5) 0.020(5) 0.017(6) -0.004(4) 0.002(4) -0.002(4)
U2 0.01592(19) 0.01192(17) 0.0091(2) -0.00059(17) -0.00019(19) -0.00068(14)
Cs2 0.0241(3) 0.0268(4) 0.0202(4) -0.0012(3) -0.0017(3) -0.0129(3)
S2 0.0162(13) 0.0212(14) 0.0217(16) -0.0012(13) -0.0006(12) -0.0069(11)
O2 0.005(3) 0.023(4) 0.022(4) 0.004(4) -0.006(3) -0.001(3)
N2 0.016(5) 0.025(5) 0.017(5) -0.004(4) 0.005(4) -0.005(4)
C2 0.010(5) 0.020(6) 0.013(6) 0.000(5) 0.005(4) 0.000(4)
Cs3 0.0272(4) 0.0185(4) 0.0183(4) 0.0027(3) 0.0037(3) 0.0012(3)
S3 0.0219(15) 0.0113(14) 0.0194(16) -0.0019(12) -0.0019(12) 0.0004(12)
C3 0.014(6) 0.019(6) 0.010(6) 0.001(5) -0.004(4) -0.002(5)
O3 0.026(5) 0.019(4) 0.019(5) 0.001(4) 0.000(4) 0.002(4)
U3 0.01588(19) 0.00940(16) 0.0131(2) -0.00032(18) 0.0013(2) 0.00032(14)
N3 0.014(5) 0.013(5) 0.010(5) -0.005(4) 0.001(4) -0.002(4)
N4 0.016(5) 0.017(5) 0.016(5) 0.002(4) 0.000(4) 0.000(4)
U4 0.00726(17) 0.01397(17) 0.0168(2) -0.0017(2) -0.00015(18) 0.00048(14)
S4 0.0205(14) 0.0189(13) 0.0249(16) 0.0010(13) 0.0024(13) 0.0082(12)
Cs4 0.0317(4) 0.0217(4) 0.0229(4) -0.0066(3) -0.0031(3) -0.0015(3)
C4 0.018(5) 0.013(5) 0.011(6) -0.002(5) -0.001(5) -0.009(5)
O4 0.045(7) 0.028(6) 0.049(7) -0.013(5) 0.005(5) -0.005(5)
N5 0.023(6) 0.026(6) 0.016(5) 0.000(4) 0.012(4) -0.008(4)
Cs5 0.0406(5) 0.0443(5) 0.0239(5) -0.0069(4) 0.0031(4) -0.0109(4)
S5 0.0186(19) 0.0239(15) 0.0212(17) -0.0019(12) 0.0051(13) -0.0061(14)
C5 0.025(6) 0.008(5) 0.014(6) -0.001(4) -0.005(5) -0.002(5)
O5 0.042(6) 0.032(6) 0.027(5) 0.000(4) 0.005(5) 0.005(5)
N6 0.019(5) 0.020(5) 0.016(5) 0.000(4) -0.001(4) -0.001(4)
Cs6 0.0112(3) 0.0168(3) 0.0199(4) -0.0008(3) 0.0011(3) 0.0017(3)
C6 0.038(7) 0.024(6) 0.016(6) 0.000(6) 0.005(6) -0.012(6)
S6 0.027(2) 0.022(2) 0.015(2) 0.0005(17) 0.0007(18) -0.0124(19)
S6A 0.027(5) 0.025(4) 0.018(4) 0.004(4) 0.000(4) -0.018(4)
O6 0.115(11) 0.032(6) 0.024(6) -0.008(5) -0.004(7) -0.002(7)
S7 0.054(2) 0.0175(16) 0.039(2) -0.0009(15) 0.0181(18) 0.0106(16)
N7 0.033(6) 0.014(5) 0.024(6) -0.001(4) 0.002(5) 0.011(4)
Cs7 0.0112(3) 0.0149(3) 0.0167(4) -0.0011(3) -0.0002(3) -0.0002(2)
C7 0.027(6) 0.021(6) 0.011(6) 0.003(5) 0.002(5) -0.003(5)
O7 0.042(8) 0.043(8) 0.029(8) 0.000(6) 0.001(6) 0.004(7)
S8 0.0273(19) 0.0243(17) 0.049(2) -0.0058(16) -0.0199(17) 0.0064(14)
N8 0.028(6) 0.023(6) 0.022(6) 0.003(5) 0.000(5) 0.002(5)
C8 0.021(7) 0.017(6) 0.019(7) -0.003(5) -0.002(5) 0.010(5)
Cs8 0.0426(5) 0.0235(4) 0.0271(5) 0.0041(4) -0.0076(4) -0.0065(4)
S9 0.0277(17) 0.0162(16) 0.0155(15) 0.0023(12) 0.0011(13) 0.0000(13)
C9 0.020(5) 0.016(4) 0.011(4) -0.006(4) -0.004(4) -0.001(4)
N9 0.026(5) 0.018(5) 0.021(5) 0.002(4) -0.008(4) -0.002(4)
Cs9 0.0175(4) 0.0178(3) 0.0216(4) 0.0023(3) 0.0015(3) -0.0003(3)
S10 0.0176(15) 0.0221(15) 0.0184(16) 0.0018(13) 0.0042(13) 0.0000(12)
N10 0.022(6) 0.027(6) 0.021(6) 0.002(5) -0.007(5) 0.003(5)
C10 0.019(6) 0.014(6) 0.016(6) 0.000(5) -0.001(5) -0.003(5)
Cs10 0.0257(4) 0.0174(4) 0.0288(4) -0.0010(3) 0.0023(3) -0.0036(3)
C11 0.017(6) 0.014(6) 0.015(6) -0.002(5) 0.001(5) -0.005(5)
Cs11 0.0608(6) 0.0192(4) 0.0361(5) 0.0004(4) 0.0007(5) -0.0088(4)
N11 0.014(5) 0.019(5) 0.021(6) -0.009(4) -0.003(4) -0.001(4)
S11 0.0188(15) 0.0243(16) 0.0185(16) -0.0006(13) -0.0038(13) 0.0046(12)
Cs12 0.0222(4) 0.0287(4) 0.0262(4) -0.0071(4) 0.0006(3) -0.0040(3)
C12 0.028(7) 0.020(7) 0.022(7) 0.004(6) -0.005(5) -0.001(5)
N12 0.042(7) 0.012(5) 0.022(6) -0.002(4) 0.001(5) 0.000(4)
S12 0.067(7) 0.014(3) 0.038(5) -0.010(3) -0.021(4) 0.011(4)
S12A 0.070(8) 0.017(4) 0.035(7) -0.010(4) -0.030(5) 0.012(5)
Cs13 0.0267(4) 0.0200(4) 0.0191(4) 0.0007(3) 0.0030(3) -0.0029(3)
N13 0.032(6) 0.015(5) 0.019(6) 0.005(4) -0.006(5) -0.003(4)
S13 0.0225(16) 0.0181(15) 0.0176(16) 0.0043(12) -0.0001(12) -0.0015(13)
C13 0.016(4) 0.007(4) 0.019(5) -0.003(4) 0.002(4) 0.001(4)
S14 0.0192(15) 0.0185(15) 0.0245(17) 0.0001(13) -0.0088(13) -0.0008(12)
Cs14 0.0334(4) 0.0210(4) 0.0291(4) 0.0001(3) -0.0078(4) -0.0034(3)
N14 0.020(6) 0.024(6) 0.019(6) -0.003(5) 0.000(5) -0.001(5)
C14 0.012(6) 0.014(6) 0.012(6) 0.006(5) -0.001(5) -0.001(5)
S15 0.0209(16) 0.0289(17) 0.0234(17) 0.0025(14) 0.0089(13) -0.0026(13)
N15 0.019(5) 0.037(7) 0.016(6) 0.001(5) 0.006(5) -0.004(5)
C15 0.017(6) 0.006(5) 0.020(6) -0.001(5) -0.005(5) 0.000(4)
C16 0.010(5) 0.009(5) 0.022(7) 0.006(5) 0.000(5) -0.001(4)
N16 0.024(6) 0.017(5) 0.019(6) 0.003(4) -0.001(4) -0.003(4)
S16 0.0213(16) 0.0169(15) 0.0117(15) -0.0010(11) 0.0002(12) 0.0002(12)
N17 0.020(5) 0.019(5) 0.021(6) -0.007(4) 0.008(4) -0.001(4)
S17 0.0181(13) 0.0174(13) 0.0267(18) -0.0037(13) -0.0006(13) -0.0017(11)
C17 0.018(5) 0.022(5) 0.009(6) -0.005(5) 0.006(5) 0.001(5)
C18 0.017(6) 0.007(5) 0.037(8) 0.006(5) -0.009(6) -0.005(4)
N18 0.028(6) 0.030(6) 0.017(6) 0.005(5) -0.002(5) -0.001(5)
S18 0.047(2) 0.035(2) 0.034(2) 0.0181(17) -0.0236(18) -0.0157(18)
C19 0.020(6) 0.018(6) 0.017(6) 0.001(5) 0.002(5) 0.005(5)
S19 0.060(2) 0.0170(14) 0.0255(18) -0.0001(14) 0.0085(17) 0.0140(15)
N19 0.018(5) 0.021(5) 0.032(7) -0.006(5) 0.002(5) 0.005(4)
N20 0.023(5) 0.023(5) 0.021(6) -0.007(4) 0.011(4) -0.003(4)
S20 0.0300(19) 0.0192(16) 0.0282(19) -0.0026(14) 0.0150(15) -0.0051(14)
C20 0.012(5) 0.012(5) 0.021(6) -0.007(4) -0.002(5) -0.003(4)
S21 0.050(2) 0.0276(17) 0.0199(17) 0.0015(14) -0.0052(16) -0.0221(15)
C21 0.021(6) 0.015(6) 0.023(7) 0.000(5) -0.002(5) 0.005(5)
N21 0.024(5) 0.020(5) 0.020(6) -0.007(4) -0.001(4) -0.004(4)
C22 0.022(6) 0.010(5) 0.016(6) 0.001(5) -0.001(5) -0.009(5)
S22 0.0210(17) 0.0170(15) 0.045(2) 0.0016(15) -0.0004(15) 0.0025(13)
N22 0.021(5) 0.013(5) 0.026(6) 0.005(4) -0.001(4) 0.005(4)
C23 0.036(8) 0.024(7) 0.020(7) -0.003(6) -0.001(6) -0.009(6)
S23 0.054(2) 0.042(2) 0.0193(18) 0.0018(16) -0.0032(17) -0.0230(19)
N23 0.023(6) 0.018(5) 0.027(7) -0.010(5) -0.002(5) -0.004(4)
S24 0.0244(16) 0.0115(14) 0.0234(17) -0.0036(12) 0.0009(13) -0.0019(12)
C24 0.016(6) 0.021(6) 0.010(6) -0.001(5) 0.005(4) 0.007(5)
N24 0.025(6) 0.025(6) 0.014(5) -0.003(4) 0.002(4) 0.002(5)
S25 0.0339(17) 0.0241(16) 0.0242(17) 0.0045(14) -0.0025(15) 0.0054(14)
C25 0.011(6) 0.022(6) 0.021(6) -0.005(5) -0.005(5) 0.005(5)
N25 0.026(6) 0.016(5) 0.019(6) -0.008(4) 0.005(5) 0.003(5)
S26 0.0202(15) 0.0252(15) 0.0250(17) -0.0086(14) 0.0015(13) -0.0018(13)
C26 0.013(5) 0.023(6) 0.020(6) 0.007(5) -0.003(5) -0.004(5)
N26 0.018(5) 0.016(5) 0.017(5) -0.008(4) 0.000(4) 0.004(4)
C27 0.022(7) 0.019(6) 0.025(7) -0.004(6) 0.005(5) -0.001(5)
S27 0.050(2) 0.0213(16) 0.0264(19) 0.0072(14) 0.0019(16) 0.0025(16)
N27 0.019(5) 0.025(6) 0.021(6) 0.002(5) 0.004(4) -0.002(5)
S28 0.037(2) 0.0142(15) 0.038(2) -0.0056(14) -0.0041(16) -0.0020(14)
C28 0.018(6) 0.016(6) 0.022(7) 0.005(5) -0.006(5) 0.001(5)
N28 0.020(5) 0.025(6) 0.024(6) -0.003(5) 0.003(4) -0.002(5)

loop_
_atom_type_symbol
_atom_type_description
_atom_type_scat_dispersion_real
_atom_type_scat_dispersion_imag
_atom_type_scat_source
C C 0.0033 0.0016 'International Tables Vol C Tables 4.2.6.8 and 6.1.1.4'
H H 0.0000 0.0000 'International Tables Vol C Tables 4.2.6.8 and 6.1.1.4'
Cs Cs -0.3680 2.1192 'International Tables Vol C Tables 4.2.6.8 and 6.1.1.4'
N N 0.0061 0.0033 'International Tables Vol C Tables 4.2.6.8 and 6.1.1.4'
O O 0.0106 0.0060 'International Tables Vol C Tables 4.2.6.8 and 6.1.1.4'
S S 0.1246 0.1234 'International Tables Vol C Tables 4.2.6.8 and 6.1.1.4'
U U -9.6767 9.6646 'International Tables Vol C Tables 4.2.6.8 and 6.1.1.4'

loop_
_geom_angle_atom_site_label_1
_geom_angle_atom_site_label_2
_geom_angle_atom_site_label_3
_geom_angle
_geom_angle_site_symmetry_1
_geom_angle_site_symmetry_3
Cs1 S1 Cs3 159.38(9) 1_556 2_665
C1 S1 Cs1 110.0(4) . 1_556
C1 S1 Cs2 106.3(4) . 1_556
C1 S1 Cs3 85.7(4) . 2_665
C1 S1 Cs9 87.6(4) . 2_665
Cs2 S1 Cs1 76.32(6) 1_556 1_556
Cs2 S1 Cs3 86.67(7) 1_556 2_665
Cs2 S1 Cs9 156.87(10) 1_556 2_665
Cs9 S1 Cs1 81.60(6) 2_665 1_556
Cs9 S1 Cs3 113.26(8) 2_665 2_665
S1 Cs1 H4B 99.2 1_554 .
S1 Cs1 S8 147.19(8) 1_554 .
S1 Cs1 S21 83.32(7) 1_554 3_465
S1 Cs1 S22 133.42(7) 1_554 3_465
S8 Cs1 H4B 66.4 . .
S8 Cs1 S21 79.42(8) . 3_465
S8 Cs1 S22 71.77(8) . 3_465
S9 Cs1 S1 66.17(7) 2_664 1_554
S9 Cs1 H4B 52.6 2_664 .
S9 Cs1 S8 82.45(8) 2_664 .
S9 Cs1 C20 144.38(19) 2_664 3_465
S9 Cs1 S21 75.15(7) 2_664 3_465
S9 Cs1 S22 123.29(8) 2_664 3_465
S9 Cs1 S28 104.41(8) 2_664 .
N20 Cs1 S1 103.77(18) 3_465 1_554
N20 Cs1 H4B 153.5 3_465 .
N20 Cs1 S8 99.23(18) 3_465 .
N20 Cs1 S9 151.21(18) 3_465 2_664
N20 Cs1 C20 18.5(2) 3_465 3_465
N20 Cs1 S21 76.93(17) 3_465 3_465
N20 Cs1 S22 83.78(18) 3_465 3_465
N20 Cs1 S28 92.74(18) 3_465 .
C20 Cs1 S1 86.12(19) 3_465 1_554
C20 Cs1 H4B 160.5 3_465 .
C20 Cs1 S8 117.6(2) 3_465 .
C20 Cs1 S21 79.97(18) 3_465 3_465
C20 Cs1 S22 91.86(19) 3_465 3_465
C20 Cs1 S28 79.47(19) 3_465 .
S21 Cs1 H4B 119.2 3_465 .
C21 Cs1 S1 103.1(2) 3_465 1_554
C21 Cs1 H4B 127.1 3_465 .
C21 Cs1 S8 69.1(2) 3_465 .
C21 Cs1 S9 95.1(2) 3_465 2_664
C21 Cs1 N20 59.7(3) 3_465 3_465
C21 Cs1 C20 68.8(3) 3_465 3_465
C21 Cs1 S21 23.7(2) 3_465 3_465
C21 Cs1 S22 119.4(2) 3_465 3_465
C21 Cs1 S28 146.1(2) 3_465 .
N21 Cs1 S1 118.66(18) 3_465 1_554
N21 Cs1 H4B 128.5 3_465 .
N21 Cs1 S8 62.93(18) 3_465 .
N21 Cs1 S9 111.08(17) 3_465 2_664
N21 Cs1 N20 48.1(2) 3_465 3_465
N21 Cs1 C20 62.1(2) 3_465 3_465
N21 Cs1 S21 42.91(17) 3_465 3_465
N21 Cs1 C21 19.2(2) 3_465 3_465
N21 Cs1 S22 100.71(17) 3_465 3_465
N21 Cs1 S28 140.81(18) 3_465 .
C22 Cs1 S1 150.1(2) 3_465 1_554
C22 Cs1 H4B 88.0 3_465 .
C22 Cs1 S8 61.8(2) 3_465 .
C22 Cs1 S9 136.0(2) 3_465 2_664
C22 Cs1 N20 65.5(3) 3_465 3_465
C22 Cs1 C20 78.6(3) 3_465 3_465
C22 Cs1 S21 118.4(2) 3_465 3_465
C22 Cs1 C21 95.1(3) 3_465 3_465
C22 Cs1 N21 76.2(3) 3_465 3_465
C22 Cs1 S22 24.6(2) 3_465 3_465
C22 Cs1 S28 89.8(2) 3_465 .
S22 Cs1 H4B 70.8 3_465 .
S22 Cs1 S21 142.06(7) 3_465 3_465
N22 Cs1 S1 153.16(19) 3_465 1_554
N22 Cs1 H4B 102.9 3_465 .
N22 Cs1 S8 58.09(19) 3_465 .
N22 Cs1 S9 140.39(19) 3_465 2_664
N22 Cs1 N20 51.7(2) 3_465 3_465
N22 Cs1 C20 68.1(3) 3_465 3_465
N22 Cs1 S21 98.82(17) 3_465 3_465
N22 Cs1 C21 75.3(3) 3_465 3_465
N22 Cs1 N21 56.2(2) 3_465 3_465
N22 Cs1 C22 20.2(3) 3_465 3_465
N22 Cs1 S22 44.78(17) 3_465 3_465
N22 Cs1 S28 104.15(18) 3_465 .
S28 Cs1 S1 62.03(7) . 1_554
S28 Cs1 H4B 86.4 . .
S28 Cs1 S8 140.02(8) . .
S28 Cs1 S21 140.56(8) . 3_465
S28 Cs1 S22 71.84(8) . 3_465
S1 C1 Cs3 69.9(4) . 2_665
S1 C1 Cs9 67.7(4) . 2_665
N1 C1 S1 179.3(12) . .
N1 C1 Cs3 109.6(8) . 2_665
N1 C1 Cs9 113.0(8) . 2_665
Cs9 C1 Cs3 102.5(3) 2_665 2_665
N1 U1 N2 74.2(3) . .
N1 U1 N3 109.0(3) . .
N1 U1 N4 73.4(3) . .
N1 U1 N5 143.3(4) . .
N1 U1 N6 83.1(3) . .
N1 U1 N8 143.6(4) . .
N2 U1 N4 114.1(3) . .
N2 U1 N6 149.2(3) . .
N3 U1 N2 69.7(3) . .
N3 U1 N4 69.2(3) . .
N3 U1 N6 139.0(3) . .
N5 U1 N2 137.4(3) . .
N5 U1 N3 76.5(3) . .
N5 U1 N4 75.3(4) . .
N5 U1 N6 71.9(3) . .
N6 U1 N4 77.8(3) . .
N7 U1 N1 82.8(4) . .
N7 U1 N2 84.2(3) . .
N7 U1 N3 146.1(3) . .
N7 U1 N4 143.7(3) . .
N7 U1 N5 113.3(4) . .
N7 U1 N6 72.4(3) . .
N7 U1 N8 74.5(4) . .
N8 U1 N2 75.4(4) . .
N8 U1 N3 78.2(3) . .
N8 U1 N4 138.7(4) . .
N8 U1 N5 72.9(4) . .
N8 U1 N6 115.5(3) . .
U4 O1 Cs6 171.9(5) . .
C1 N1 U1 160.9(9) . .
N9 U2 N10 78.3(4) . .
N9 U2 Cs11 147.2(2) . .
N9 U2 N11 88.8(3) . .
N9 U2 N13 143.1(4) . .
N9 U2 N14 74.6(3) . .
N9 U2 N15 100.3(4) . .
N9 U2 N16 72.9(3) . .
N10 U2 Cs11 127.1(3) . .
N10 U2 N11 72.1(4) . .
N10 U2 N13 123.5(4) . .
N10 U2 N14 79.1(3) . .
N10 U2 N15 150.3(4) . .
N10 U2 N16 134.3(3) . .
N11 U2 Cs11 116.9(2) . .
N11 U2 N13 73.3(4) . .
N11 U2 N16 72.6(3) . .
N12 U2 N9 145.2(4) . .
N12 U2 N10 78.2(4) . .
N12 U2 Cs11 48.9(3) . .
N12 U2 N11 107.8(3) . .
N12 U2 N13 71.7(4) . .
N12 U2 N14 76.0(4) . .
N12 U2 N15 87.8(4) . .
N12 U2 N16 140.7(4) . .
N13 U2 Cs11 45.0(2) . .
N13 U2 N16 71.1(3) . .
N14 U2 Cs11 89.1(2) . .
N14 U2 N11 149.2(4) . .
N14 U2 N13 134.1(3) . .
N14 U2 N15 72.1(4) . .
N14 U2 N16 124.3(3) . .
N15 U2 Cs11 47.0(3) . .
N15 U2 N11 137.6(4) . .
N15 U2 N13 75.0(4) . .
N15 U2 N16 70.9(4) . .
N16 U2 Cs11 94.7(2) . .
S1 Cs2 S4 138.21(7) 1_554 2_664
S1 Cs2 S5 67.98(7) 1_554 2_664
S1 Cs2 S5 140.05(8) 1_554 .
S1 Cs2 C5 88.31(18) 1_554 2_664
S1 Cs2 S9 66.33(7) 1_554 2_664
S1 Cs2 S28 62.59(7) 1_554 .
N4 Cs2 S1 146.36(17) 2_664 1_554
N4 Cs2 S4 45.73(16) 2_664 2_664
N4 Cs2 S5 79.76(18) 2_664 2_664
N4 Cs2 S5 59.80(18) 2_664 .
N4 Cs2 C5 58.1(2) 2_664 2_664
N4 Cs2 C6 67.5(2) 2_664 2_664
N4 Cs2 S6 94.47(17) 2_664 2_664
N4 Cs2 S9 137.74(18) 2_664 2_664
N4 Cs2 S28 116.89(17) 2_664 .
S4 Cs2 S5 88.60(7) 2_664 2_664
S4 Cs2 C5 81.30(17) 2_664 2_664
C4 Cs2 S1 149.5(2) 2_664 1_554
C4 Cs2 N4 19.9(2) 2_664 2_664
C4 Cs2 S4 25.8(2) 2_664 2_664
C4 Cs2 S5 67.7(2) 2_664 .
C4 Cs2 S5 83.2(2) 2_664 2_664
C4 Cs2 C5 66.9(3) 2_664 2_664
C4 Cs2 C6 87.4(3) 2_664 2_664
C4 Cs2 S6 114.3(2) 2_664 2_664
C4 Cs2 S9 144.2(2) 2_664 2_664
C4 Cs2 S28 100.1(2) 2_664 .
O4 Cs2 S1 96.87(19) . 1_554
O4 Cs2 N4 115.3(2) . 2_664
O4 Cs2 S4 82.02(19) . 2_664
O4 Cs2 C4 101.2(3) . 2_664
O4 Cs2 S5 80.9(2) . .
O4 Cs2 S5 144.1(2) . 2_664
O4 Cs2 C5 160.0(3) . 2_664
O4 Cs2 C6 136.8(3) . 2_664
O4 Cs2 S6 123.8(2) . 2_664
O4 Cs2 S9 60.3(2) . 2_664
O4 Cs2 S28 71.9(2) . .
S5 Cs2 S4 81.34(7) . 2_664
S5 Cs2 S5 131.92(2) . 2_664
S5 Cs2 C5 24.70(19) 2_664 2_664
S5 Cs2 C5 107.29(19) . 2_664
S5 Cs2 S9 78.61(7) . 2_664
C6 Cs2 S1 96.1(2) 2_664 1_554
C6 Cs2 S4 113.22(19) 2_664 2_664
C6 Cs2 S5 63.2(2) 2_664 .
C6 Cs2 S5 78.6(2) 2_664 2_664
C6 Cs2 C5 61.1(3) 2_664 2_664
C6 Cs2 S6 27.0(2) 2_664 2_664
C6 Cs2 S9 88.3(2) 2_664 2_664
C6 Cs2 S28 148.6(2) 2_664 .
S6 Cs2 S1 73.77(8) 2_664 1_554
S6 Cs2 S4 140.17(8) 2_664 2_664
S6 Cs2 S5 84.41(9) 2_664 2_664
S6 Cs2 S5 74.75(9) 2_664 .
S6 Cs2 C5 76.15(18) 2_664 2_664
S6 Cs2 S9 65.65(9) 2_664 2_664
S6 Cs2 S28 135.52(9) 2_664 .
S9 Cs2 S4 139.44(7) 2_664 2_664
S9 Cs2 S5 130.54(7) 2_664 2_664
S9 Cs2 C5 138.43(17) 2_664 2_664
S28 Cs2 S4 77.76(7) . 2_664
S28 Cs2 S5 72.18(8) . 2_664
S28 Cs2 S5 147.61(8) . .
S28 Cs2 C5 93.73(19) . 2_664
S28 Cs2 S9 101.94(8) . 2_664
C2 S2 Cs6 112.5(4) . 4_545
C2 S2 Cs9 78.4(4) . 2_665
C2 S2 Cs13 78.2(4) . 4_545
C2 S2 Cs14 85.1(4) . 3_465
Cs9 S2 Cs6 86.20(7) 2_665 4_545
Cs9 S2 Cs13 151.18(9) 2_665 4_545
Cs9 S2 Cs14 97.88(8) 2_665 3_465
Cs13 S2 Cs6 87.42(7) 4_545 4_545
Cs13 S2 Cs14 96.64(8) 4_545 3_465
Cs14 S2 Cs6 162.42(8) 3_465 4_545
U4 O2 Cs7 166.2(4) . .
C2 N2 U1 154.5(9) . .
S2 C2 Cs9 75.0(4) . 2_665
S2 C2 Cs13 75.2(4) . 4_545
S2 C2 Cs14 69.7(4) . 3_465
N2 C2 S2 177.8(11) . .
N2 C2 Cs9 106.5(9) . 2_665
N2 C2 Cs13 103.7(8) . 4_545
N2 C2 Cs14 108.5(8) . 3_465
Cs9 C2 Cs13 145.9(3) 2_665 4_545
Cs9 C2 Cs14 93.1(2) 2_665 3_465
Cs13 C2 Cs14 92.0(2) 4_545 3_465
S1 Cs3 N16 58.62(16) 2_664 .
S1 Cs3 S27 143.60(7) 2_664 .
S4 Cs3 S1 121.01(7) 2_664 2_664
S4 Cs3 S5 84.87(7) 2_664 .
S4 Cs3 S11 82.17(7) 2_664 .
S4 Cs3 N16 113.70(17) 2_664 .
S4 Cs3 S16 73.36(7) 2_664 .
S4 Cs3 S27 84.01(8) 2_664 .
C4 Cs3 S1 94.96(19) 2_664 2_664
C4 Cs3 S4 26.94(19) 2_664 2_664
C4 Cs3 S5 66.46(18) 2_664 .
C4 Cs3 S6A 161.6(2) 2_664 .
C4 Cs3 C11 126.4(3) 2_664 .
C4 Cs3 S11 106.12(19) 2_664 .
C4 Cs3 N16 107.8(2) 2_664 .
C4 Cs3 S16 63.57(17) 2_664 .
C4 Cs3 S27 103.21(19) 2_664 .
S5 Cs3 S1 68.54(7) . 2_664
S5 Cs3 S11 158.11(7) . .
S5 Cs3 N16 126.32(16) . .
S5 Cs3 S16 106.55(7) . .
S5 Cs3 S27 90.09(7) . .
S6 Cs3 S1 73.86(10) . 2_664
S6 Cs3 S4 159.82(9) . 2_664
S6 Cs3 C4 155.47(19) . 2_664
S6 Cs3 S5 89.03(9) . .
S6 Cs3 C11 78.1(2) . .
S6 Cs3 S11 97.13(10) . .
S6 Cs3 C16 102.5(2) . .
S6 Cs3 N16 85.33(17) . .
S6 Cs3 S16 126.80(9) . .
S6 Cs3 S27 76.77(10) . .
S6A Cs3 S5 98.5(2) . .
S6A Cs3 C11 68.3(3) . .
S6A Cs3 S11 83.8(2) . .
S6A Cs3 N16 89.6(2) . .
S6A Cs3 S16 133.65(19) . .
S6A Cs3 S27 64.8(2) . .
C11 Cs3 S1 109.8(2) . 2_664
C11 Cs3 S4 106.3(2) . 2_664
C11 Cs3 S5 166.8(2) . .
C11 Cs3 S11 26.3(2) . .
C11 Cs3 N16 56.0(2) . .
C11 Cs3 S16 83.7(2) . .
C11 Cs3 S27 84.3(2) . .
S11 Cs3 S1 133.35(7) . 2_664
S11 Cs3 N16 75.28(16) . .
S11 Cs3 S16 86.52(7) . .
S11 Cs3 S27 71.11(7) . .
C16 Cs3 S1 59.85(18) . 2_664
C16 Cs3 S4 97.2(2) . 2_664
C16 Cs3 C4 89.8(3) . 2_664
C16 Cs3 S5 120.49(19) . .
C16 Cs3 S6A 107.5(3) . .
C16 Cs3 C11 65.9(3) . .
C16 Cs3 S11 78.75(19) . .
C16 Cs3 N16 18.0(2) . .
C16 Cs3 S16 26.2(2) . .
C16 Cs3 S27 149.41(19) . .
N16 Cs3 S27 139.24(17) . .
S16 Cs3 S1 66.20(7) . 2_664
S16 Cs3 N16 44.24(17) . .
S16 Cs3 S27 150.19(7) . .
C3 S3 Cs4 71.0(4) . 2_664
C3 S3 Cs6 104.3(4) . 4_545
C3 S3 Cs7 106.3(4) . 2_665
C3 S3 Cs13 66.3(4) . 4_545
Cs4 S3 Cs6 155.93(10) 2_664 4_545
Cs4 S3 Cs7 84.79(7) 2_664 2_665
Cs4 S3 Cs13 111.47(8) 2_664 4_545
Cs6 S3 Cs7 73.73(6) 4_545 2_665
Cs6 S3 Cs13 86.56(7) 4_545 4_545
Cs7 S3 Cs13 156.79(10) 2_665 4_545
S3 C3 Cs4 82.4(4) . 2_664
S3 C3 Cs13 87.5(4) . 4_545
N3 C3 S3 177.4(11) . .
N3 C3 Cs4 96.8(8) . 2_664
N3 C3 Cs13 91.0(7) . 4_545
Cs13 C3 Cs4 124.2(3) 4_545 2_664
H3A O3 H3B 102.7 . .
U4 O3 H3A 111.2 . .
U4 O3 H3B 110.9 . .
N17 U3 Cs1 153.7(2) . 3_565
N17 U3 N20 136.7(3) . .
N17 U3 N21 151.7(3) . .
N17 U3 N24 68.6(3) . .
N18 U3 Cs1 118.3(3) . 3_565
N18 U3 N17 77.8(4) . .
N18 U3 N19 73.6(4) . .
N18 U3 N20 71.9(4) . .
N18 U3 N21 110.7(4) . .
N18 U3 N22 137.6(4) . .
N18 U3 N24 76.4(4) . .
N19 U3 Cs1 118.2(2) . 3_565
N19 U3 N17 85.4(3) . .
N19 U3 N20 113.8(4) . .
N19 U3 N21 72.1(3) . .
N19 U3 N24 143.7(4) . .
N20 U3 Cs1 47.2(3) . 3_565
N20 U3 N21 70.1(3) . .
N20 U3 N24 74.7(3) . .
N21 U3 Cs1 46.4(2) . 3_565
N22 U3 Cs1 42.2(2) . 3_565
N22 U3 N17 111.6(3) . .
N22 U3 N19 145.6(4) . .
N22 U3 N20 74.8(4) . .
N22 U3 N21 80.9(3) . .
N22 U3 N24 70.0(3) . .
N23 U3 Cs1 94.0(3) . 3_565
N23 U3 N17 77.7(4) . .
N23 U3 N18 145.3(4) . .
N23 U3 N19 80.4(4) . .
N23 U3 N20 141.2(4) . .
N23 U3 N21 81.7(3) . .
N23 U3 N22 74.8(4) . .
N23 U3 N24 116.0(4) . .
N24 U3 Cs1 93.8(2) . 3_565
N24 U3 N21 139.0(3) . .
U1 N3 Cs4 116.8(3) . 2_664
U1 N3 Cs13 116.1(3) . 4_545
C3 N3 U1 170.3(9) . .
C3 N3 Cs4 65.2(7) . 2_664
C3 N3 Cs13 70.1(7) . 4_545
Cs13 N3 Cs4 110.0(2) 4_545 2_664
U1 N4 Cs2 118.9(3) . 2_665
C4 N4 U1 157.4(9) . .
C4 N4 Cs2 74.0(7) . 2_665
O1 U4 O2 179.2(3) . .
O1 U4 O3 92.1(4) . .
O1 U4 N25 89.1(4) . .
O1 U4 N26 89.6(4) . .
O1 U4 N27 91.2(4) . .
O1 U4 N28 89.0(3) . .
O2 U4 O3 88.2(3) . .
O2 U4 N25 90.4(3) . .
O2 U4 N26 89.7(4) . .
O2 U4 N27 89.0(4) . .
O2 U4 N28 91.9(3) . .
O3 U4 N28 67.9(3) . .
N25 U4 O3 69.6(3) . .
N25 U4 N26 75.2(3) . .
N25 U4 N28 137.4(4) . .
N26 U4 O3 144.7(3) . .
N26 U4 N28 147.4(4) . .
N27 U4 O3 140.7(3) . .
N27 U4 N25 149.7(3) . .
N27 U4 N26 74.5(4) . .
N27 U4 N28 72.9(4) . .
Cs2 S4 Cs7 171.04(9) 2_665 2_665
Cs3 S4 Cs2 95.49(8) 2_665 2_665
Cs3 S4 Cs4 150.65(9) 2_665 2_664
Cs3 S4 Cs7 86.16(7) 2_665 2_665
Cs4 S4 Cs2 89.88(7) 2_664 2_665
Cs4 S4 Cs7 84.48(7) 2_664 2_665
C4 S4 Cs2 62.3(4) . 2_665
C4 S4 Cs3 75.2(4) . 2_665
C4 S4 Cs4 82.0(4) . 2_664
C4 S4 Cs7 109.9(4) . 2_665
S3 Cs4 C4 77.88(16) 2_665 2_665
S3 Cs4 S5 131.93(7) 2_665 2_665
S3 Cs4 H5B 139.5 2_665 .
S3 Cs4 S9 68.10(7) 2_665 .
S3 Cs4 S10 71.29(7) 2_665 .
S3 Cs4 C10 61.37(19) 2_665 .
C3 Cs4 S3 26.6(2) 2_665 2_665
C3 Cs4 S4 76.46(19) 2_665 2_665
C3 Cs4 C4 60.3(2) 2_665 2_665
C3 Cs4 S5 106.4(2) 2_665 2_665
C3 Cs4 C5 80.6(3) 2_665 2_665
C3 Cs4 H5B 165.9 2_665 .
C3 Cs4 S6A 134.7(3) 2_665 .
C3 Cs4 S9 60.62(19) 2_665 .
C3 Cs4 S10 96.4(2) 2_665 .
C3 Cs4 C10 87.9(3) 2_665 .
S4 Cs4 S3 84.38(7) 2_665 2_665
S4 Cs4 C4 25.92(18) 2_665 2_665
S4 Cs4 S5 93.98(7) 2_665 2_665
S4 Cs4 C5 86.7(2) 2_665 2_665
S4 Cs4 H5B 103.6 2_665 .
S4 Cs4 S6A 148.0(2) 2_665 .
S4 Cs4 S9 131.02(7) 2_665 .
S4 Cs4 S10 86.86(7) 2_665 .
S4 Cs4 C10 108.3(2) 2_665 .
C4 Cs4 H5B 124.5 2_665 .
C4 Cs4 S9 106.21(18) 2_665 .
C4 Cs4 C10 123.7(2) 2_665 .
S5 Cs4 C4 80.30(17) 2_665 2_665
S5 Cs4 H5B 87.7 2_665 .
S5 Cs4 S9 77.88(7) 2_665 .
S5 Cs4 C10 156.0(2) 2_665 .
C5 Cs4 S3 106.5(2) 2_665 2_665
C5 Cs4 C4 65.4(3) 2_665 2_665
C5 Cs4 S5 25.9(2) 2_665 2_665
C5 Cs4 H5B 113.5 2_665 .
C5 Cs4 S9 65.10(19) 2_665 .
C5 Cs4 S10 173.4(2) 2_665 .
C5 Cs4 C10 158.4(3) 2_665 .
O5 Cs4 S3 142.19(19) . 2_665
O5 Cs4 C3 161.8(3) . 2_665
O5 Cs4 S4 89.34(19) . 2_665
O5 Cs4 C4 110.0(3) . 2_665
O5 Cs4 S5 85.63(19) . 2_665
O5 Cs4 C5 110.4(3) . 2_665
O5 Cs4 H5B 14.6 . .
O5 Cs4 S6 71.5(2) . .
O5 Cs4 S6A 58.7(3) . .
O5 Cs4 S9 136.79(19) . .
O5 Cs4 S10 71.16(19) . .
O5 Cs4 C10 85.8(3) . .
S6 Cs4 S3 116.15(8) . 2_665
S6 Cs4 C3 124.0(2) . 2_665
S6 Cs4 S4 158.90(9) . 2_665
S6 Cs4 C4 156.30(18) . 2_665
S6 Cs4 S5 76.20(9) . 2_665
S6 Cs4 C5 91.6(2) . 2_665
S6 Cs4 H5B 58.0 . .
S6 Cs4 S9 65.85(10) . .
S6 Cs4 S10 94.97(9) . .
S6 Cs4 C10 79.8(2) . .
S6A Cs4 H5B 44.4 . .
S6A Cs4 S9 79.9(3) . .
S6A Cs4 S10 83.0(2) . .
S6A Cs4 C10 72.3(3) . .
S9 Cs4 H5B 123.8 . .
S9 Cs4 C10 93.4(2) . .
S10 Cs4 C4 108.01(18) . 2_665
S10 Cs4 S5 156.77(7) . 2_665
S10 Cs4 H5B 69.6 . .
S10 Cs4 S9 118.52(7) . .
S10 Cs4 C10 25.61(19) . .
C10 Cs4 H5B 78.6 . .
Cs2 C4 Cs3 104.6(3) 2_665 2_665
Cs2 C4 Cs4 94.5(3) 2_665 2_664
Cs3 C4 Cs4 144.8(3) 2_665 2_664
N4 C4 Cs2 86.1(7) . 2_665
N4 C4 Cs3 103.0(8) . 2_665
N4 C4 S4 177.9(10) . .
N4 C4 Cs4 107.7(8) . 2_664
S4 C4 Cs2 91.9(4) . 2_665
S4 C4 Cs3 77.9(4) . 2_665
S4 C4 Cs4 72.1(4) . 2_664
Cs2 O4 H4A 110.0 . .
Cs2 O4 H4B 113.2 . .
H4A O4 H4B 104.3 . .
C5 N5 U1 158.4(10) . .
O6 Cs5 S7 74.1(2) . .
O6 Cs5 S11 127.2(3) . .
O6 Cs5 S26 110.2(2) . .
O6 Cs5 C26 134.9(3) . .
O6 Cs5 C27 153.1(3) . .
O6 Cs5 S27 128.0(2) . .
S7 Cs5 H7B 80.8 . .
S7 Cs5 Cs9 103.10(6) . 3_465
O7 Cs5 S7 75.2(3) . .
O7 Cs5 H7B 14.3 . .
O7 Cs5 Cs9 162.7(3) . 3_465
O7 Cs5 S11 82.0(3) . .
O7 Cs5 S15 146.3(3) . 3_465
O7 Cs5 S19 65.2(3) . 2_675
O7 Cs5 S21 118.6(3) . 2_675
O7 Cs5 S26 134.5(3) . .
O7 Cs5 C26 138.2(3) . .
O7 Cs5 C27 100.1(3) . .
O7 Cs5 S27 79.7(3) . .
Cs9 Cs5 H7B 174.3 3_465 .
S11 Cs5 S7 132.74(7) . .
S11 Cs5 H7B 69.3 . .
S11 Cs5 Cs9 110.00(5) . 3_465
S11 Cs5 S19 69.26(8) . 2_675
S11 Cs5 S21 136.60(7) . 2_675
S11 Cs5 S26 70.49(7) . .
S11 Cs5 C26 58.16(19) . .
S11 Cs5 C27 60.1(2) . .
S11 Cs5 S27 71.26(8) . .
S15 Cs5 S7 77.17(9) 3_465 .
S15 Cs5 H7B 140.5 3_465 .
S15 Cs5 Cs9 45.13(6) 3_465 3_465
S15 Cs5 S11 103.49(7) 3_465 .
S15 Cs5 S19 148.10(8) 3_465 2_675
S15 Cs5 S21 80.39(8) 3_465 2_675
S15 Cs5 S26 76.91(7) 3_465 .
S15 Cs5 C26 63.77(19) 3_465 .
S15 Cs5 C27 57.8(2) 3_465 .
S15 Cs5 S27 71.09(8) 3_465 .
S19 Cs5 S7 131.32(9) 2_675 .
S19 Cs5 H7B 67.9 2_675 .
S19 Cs5 Cs9 106.47(5) 2_675 3_465
S19 Cs5 S21 84.80(7) 2_675 2_675
S21 Cs5 S7 90.55(7) 2_675 .
S21 Cs5 H7B 132.4 2_675 .
S21 Cs5 Cs9 44.16(5) 2_675 3_465
S26 Cs5 S7 148.93(8) . .
S26 Cs5 H7B 130.3 . .
S26 Cs5 Cs9 45.89(5) . 3_465
S26 Cs5 S19 71.38(7) . 2_675
S26 Cs5 S21 68.44(7) . 2_675
S26 Cs5 C26 24.6(2) . .
C26 Cs5 S7 140.65(19) . .
C26 Cs5 H7B 127.2 . .
C26 Cs5 Cs9 51.84(19) . 3_465
C26 Cs5 S19 87.66(19) . 2_675
C26 Cs5 S21 87.6(2) . 2_675
C27 Cs5 S7 83.8(2) . .
C27 Cs5 H7B 87.7 . .
C27 Cs5 Cs9 96.8(2) . 3_465
C27 Cs5 S19 128.9(2) . 2_675
C27 Cs5 S21 138.0(2) . 2_675
C27 Cs5 S26 96.6(2) . .
C27 Cs5 C26 72.0(3) . .
S27 Cs5 S7 64.33(8) . .
S27 Cs5 H7B 69.9 . .
S27 Cs5 Cs9 115.49(6) . 3_465
S27 Cs5 S19 129.74(8) . 2_675
S27 Cs5 S21 145.17(8) . 2_675
S27 Cs5 S26 121.54(8) . .
S27 Cs5 C26 97.0(2) . .
S27 Cs5 C27 25.1(2) . .
Cs2 S5 Cs2 169.74(9) . 2_665
Cs3 S5 Cs2 84.33(7) . 2_665
Cs3 S5 Cs2 94.65(8) . .
Cs3 S5 Cs4 164.81(10) . 2_664
Cs4 S5 Cs2 87.29(8) 2_664 2_665
Cs4 S5 Cs2 91.34(7) 2_664 .
C5 S5 Cs2 92.1(4) . .
C5 S5 Cs2 77.7(4) . 2_665
C5 S5 Cs3 90.3(4) . .
C5 S5 Cs4 75.5(4) . 2_664
Cs4 C5 Cs2 87.9(2) 2_664 2_665
N5 C5 Cs2 101.9(9) . 2_665
N5 C5 Cs4 99.1(8) . 2_664
N5 C5 S5 177.7(11) . .
S5 C5 Cs2 77.6(4) . 2_665
S5 C5 Cs4 78.6(4) . 2_664
Cs4 O5 H5A 121.2 . .
Cs4 O5 H5B 101.6 . .
H5A O5 H5B 107.0 . .
U1 N6 Cs2 106.7(3) . 2_665
C6 N6 U1 164.0(10) . .
C6 N6 Cs2 67.7(8) . 2_665
O1 Cs6 S2 60.70(15) . 4_554
O1 Cs6 S3 118.37(17) . 4_554
O1 Cs6 Cs7 170.84(17) . 3_465
O1 Cs6 Cs9 83.83(16) . 3_465
O1 Cs6 Cs10 72.10(16) . 3_464
O1 Cs6 S13 134.62(16) . 3_465
O1 Cs6 S14 60.46(18) . 3_464
O1 Cs6 S15 67.18(18) . 3_465
O1 Cs6 S16 128.86(16) . 3_465
O1 Cs6 S22 66.32(16) . 3_465
O1 Cs6 S24 119.42(17) . 3_465
S2 Cs6 Cs7 117.57(4) 4_554 3_465
S2 Cs6 Cs9 44.96(5) 4_554 3_465
S2 Cs6 Cs10 121.37(5) 4_554 3_464
S2 Cs6 S14 78.30(7) 4_554 3_464
S3 Cs6 S2 80.97(7) 4_554 4_554
S3 Cs6 Cs7 53.21(5) 4_554 3_465
S3 Cs6 Cs9 102.09(5) 4_554 3_465
S3 Cs6 Cs10 93.75(5) 4_554 3_464
S3 Cs6 S13 103.77(7) 4_554 3_465
S3 Cs6 S14 66.12(7) 4_554 3_464
S3 Cs6 S15 148.38(7) 4_554 3_465
Cs7 Cs6 Cs9 101.023(18) 3_465 3_465
Cs7 Cs6 Cs10 103.488(19) 3_465 3_464
Cs10 Cs6 Cs9 155.45(2) 3_464 3_465
S13 Cs6 S2 148.19(7) 3_465 4_554
S13 Cs6 Cs7 52.05(5) 3_465 3_465
S13 Cs6 Cs9 104.05(5) 3_465 3_465
S13 Cs6 Cs10 90.01(5) 3_465 3_464
S13 Cs6 S14 132.76(7) 3_465 3_464
S13 Cs6 S15 86.10(7) 3_465 3_465
S14 Cs6 Cs7 110.55(5) 3_464 3_465
S14 Cs6 Cs9 123.10(5) 3_464 3_465
S14 Cs6 Cs10 47.78(5) 3_464 3_464
S15 Cs6 S2 75.65(7) 3_465 4_554
S15 Cs6 Cs7 121.74(5) 3_465 3_465
S15 Cs6 Cs9 46.33(5) 3_465 3_465
S15 Cs6 Cs10 116.53(5) 3_465 3_464
S15 Cs6 S14 127.62(7) 3_465 3_464
S16 Cs6 S2 70.87(7) 3_465 4_554
S16 Cs6 S3 65.59(7) 3_465 4_554
S16 Cs6 Cs7 53.65(5) 3_465 3_465
S16 Cs6 Cs9 48.74(5) 3_465 3_465
S16 Cs6 Cs10 155.21(5) 3_465 3_464
S16 Cs6 S13 82.39(7) 3_465 3_465
S16 Cs6 S14 125.59(7) 3_465 3_464
S16 Cs6 S15 86.59(7) 3_465 3_465
S16 Cs6 S22 140.51(8) 3_465 3_465
S16 Cs6 S24 104.20(7) 3_465 3_465
S22 Cs6 S2 122.81(7) 3_465 4_554
S22 Cs6 S3 146.46(8) 3_465 4_554
S22 Cs6 Cs7 118.11(5) 3_465 3_465
S22 Cs6 Cs9 111.44(6) 3_465 3_465
S22 Cs6 Cs10 54.57(6) 3_465 3_464
S22 Cs6 S13 69.32(7) 3_465 3_465
S22 Cs6 S14 93.88(8) 3_465 3_464
S22 Cs6 S15 65.16(8) 3_465 3_465
S24 Cs6 S2 131.57(7) 3_465 4_554
S24 Cs6 S3 55.59(6) 3_465 4_554
S24 Cs6 Cs7 54.02(5) 3_465 3_465
S24 Cs6 Cs9 152.68(5) 3_465 3_465
S24 Cs6 Cs10 51.14(5) 3_465 3_464
S24 Cs6 S13 70.84(7) 3_465 3_465
S24 Cs6 S14 65.93(7) 3_465 3_464
S24 Cs6 S15 152.60(7) 3_465 3_465
S24 Cs6 S22 92.22(7) 3_465 3_465
N6 C6 Cs2 94.7(8) . 2_665
N6 C6 S6 171.0(12) . .
N6 C6 S6A 156.8(13) . .
S6 C6 Cs2 76.5(5) . 2_665
Cs3 S6 Cs2 91.78(11) . 2_665
Cs3 S6 Cs4 162.33(12) . .
Cs4 S6 Cs2 97.07(12) . 2_665
C6 S6 Cs2 76.5(5) . 2_665
C6 S6 Cs3 100.4(5) . .
C6 S6 Cs4 96.5(5) . .
Cs3 S6A Cs4 145.8(5) . .
C6 S6A Cs3 95.7(7) . .
C6 S6A Cs4 90.5(7) . .
Cs5 O6 H6A 115.3 . .
Cs5 O6 H6B 108.9 . .
H6A O6 H6B 105.9 . .
C7 S7 Cs5 117.5(4) . .
C7 S7 Cs10 91.1(4) . 3_465
C7 S7 Cs11 80.3(4) . 3_465
Cs10 S7 Cs5 142.08(11) 3_465 .
Cs10 S7 Cs11 111.99(11) 3_465 3_465
Cs11 S7 Cs5 97.78(9) 3_465 .
C7 N7 U1 163.2(10) . .
O2 Cs7 Cs3 78.39(15) . .
O2 Cs7 S3 116.92(17) . 2_664
O2 Cs7 S4 54.53(14) . 2_664
O2 Cs7 Cs4 70.04(16) . 1_554
O2 Cs7 Cs6 169.01(15) . 3_565
O2 Cs7 S10 63.39(18) . 1_554
O2 Cs7 S11 67.61(18) . .
O2 Cs7 S13 136.58(16) . .
O2 Cs7 S16 121.91(15) . .
O2 Cs7 S17 70.60(14) . .
O2 Cs7 S24 127.89(17) . .
S3 Cs7 Cs3 100.16(5) 2_664 .
S3 Cs7 S4 80.39(7) 2_664 2_664
S3 Cs7 Cs4 47.08(5) 2_664 1_554
S3 Cs7 Cs6 53.05(5) 2_664 3_565
S3 Cs7 S10 69.88(7) 2_664 1_554
S3 Cs7 S11 146.63(7) 2_664 .
S3 Cs7 S16 64.68(7) 2_664 .
S3 Cs7 S24 54.94(6) 2_664 .
S4 Cs7 Cs3 44.72(5) 2_664 .
S4 Cs7 Cs4 45.78(5) 2_664 1_554
S4 Cs7 Cs6 115.88(5) 2_664 3_565
S4 Cs7 S11 77.07(7) 2_664 .
Cs4 Cs7 Cs3 87.151(16) 1_554 .
Cs6 Cs7 Cs3 98.175(18) 3_565 .
Cs6 Cs7 Cs4 99.509(18) 3_565 1_554
S10 Cs7 Cs3 127.07(5) 1_554 .
S10 Cs7 S4 82.62(7) 1_554 2_664
S10 Cs7 Cs4 47.12(5) 1_554 1_554
S10 Cs7 Cs6 112.34(5) 1_554 3_565
S10 Cs7 S11 130.02(7) 1_554 .
S10 Cs7 S24 66.77(7) 1_554 .
S11 Cs7 Cs3 46.85(5) . .
S11 Cs7 Cs4 121.78(5) . 1_554
S11 Cs7 Cs6 117.63(5) . 3_565
S13 Cs7 Cs3 102.57(5) . .
S13 Cs7 S3 105.73(7) . 2_664
S13 Cs7 S4 146.88(7) . 2_664
S13 Cs7 Cs4 152.72(5) . 1_554
S13 Cs7 Cs6 54.23(5) . 3_565
S13 Cs7 S10 130.34(7) . 1_554
S13 Cs7 S11 81.56(7) . .
S13 Cs7 S16 82.70(7) . .
S13 Cs7 S17 73.37(7) . .
S13 Cs7 S24 71.20(7) . .
S16 Cs7 Cs3 47.55(5) . .
S16 Cs7 S4 70.44(7) . 2_664
S16 Cs7 Cs4 85.58(5) . 1_554
S16 Cs7 Cs6 51.92(5) . 3_565
S16 Cs7 S10 129.95(7) . 1_554
S16 Cs7 S11 84.62(7) . .
S16 Cs7 S24 101.17(7) . .
S17 Cs7 Cs3 123.17(5) . .
S17 Cs7 S3 136.16(7) . 2_664
S17 Cs7 S4 124.78(6) . 2_664
S17 Cs7 Cs4 122.47(5) . 1_554
S17 Cs7 Cs6 119.33(5) . 3_565
S17 Cs7 S10 78.07(7) . 1_554
S17 Cs7 S11 77.20(7) . .
S17 Cs7 S16 151.68(7) . .
S17 Cs7 S24 85.47(7) . .
S24 Cs7 Cs3 148.56(5) . .
S24 Cs7 S4 131.76(7) . 2_664
S24 Cs7 Cs4 87.14(5) . 1_554
S24 Cs7 Cs6 52.53(5) . 3_565
S24 Cs7 S11 151.00(7) . .
S7 C7 Cs11 74.7(4) . 3_465
N7 C7 S7 179.1(12) . .
N7 C7 Cs11 105.4(8) . 3_465
Cs5 O7 H7A 123.6 . .
Cs5 O7 H7B 116.8 . .
H7A O7 H7B 94.0 . .
C8 S8 Cs1 89.8(5) . .
C8 S8 Cs11 85.6(4) . 3_465
C8 S8 Cs13 75.6(4) . 4_545
Cs11 S8 Cs1 111.48(11) 3_465 .
Cs13 S8 Cs1 83.65(8) 4_545 .
Cs13 S8 Cs11 156.00(12) 4_545 3_465
C8 N8 U1 150.2(10) . .
S8 C8 Cs11 69.3(4) . 3_465
S8 C8 Cs13 77.7(5) . 4_545
N8 C8 S8 179.0(12) . .
N8 C8 Cs11 111.7(9) . 3_465
N8 C8 Cs13 101.3(8) . 4_545
Cs13 C8 Cs11 143.8(4) 4_545 3_465
S10 Cs8 C10 25.41(19) . .
S10 Cs8 S17 78.25(7) . 1_556
S10 Cs8 C19 91.63(18) . 2_675
S10 Cs8 S24 66.56(7) . 1_556
S10 Cs8 N24 105.32(17) . 1_556
S10 Cs8 S25 83.20(7) . 1_556
C10 Cs8 S24 56.37(19) . 1_556
C10 Cs8 N24 99.3(2) . 1_556
C10 Cs8 S25 103.13(19) . 1_556
S17 Cs8 C10 100.03(19) 1_556 .
S17 Cs8 S24 83.64(7) 1_556 1_556
S17 Cs8 N24 73.68(16) 1_556 1_556
S17 Cs8 S25 68.99(7) 1_556 1_556
C17 Cs8 S10 99.35(18) 1_556 .
C17 Cs8 C10 115.9(3) 1_556 .
C17 Cs8 S17 25.96(18) 1_556 1_556
C17 Cs8 C19 148.4(2) 1_556 2_675
C17 Cs8 S19 158.69(19) 1_556 2_675
C17 Cs8 S24 78.37(18) 1_556 1_556
C17 Cs8 N24 53.0(2) 1_556 1_556
C17 Cs8 S25 86.29(18) 1_556 1_556
C18 Cs8 S10 165.0(2) 1_556 .
C18 Cs8 C10 143.8(3) 1_556 .
C18 Cs8 S17 102.5(2) 1_556 1_556
C18 Cs8 C17 78.2(3) 1_556 1_556
C18 Cs8 S18 26.6(2) 1_556 1_556
C18 Cs8 C19 98.1(3) 1_556 2_675
C18 Cs8 S19 118.2(2) 1_556 2_675
C18 Cs8 S24 98.5(2) 1_556 1_556
C18 Cs8 C24 76.4(3) 1_556 1_556
C18 Cs8 N24 61.2(3) 1_556 1_556
C18 Cs8 S25 111.2(2) 1_556 1_556
S18 Cs8 S10 159.11(9) 1_556 .
S18 Cs8 C10 136.8(2) 1_556 .
S18 Cs8 S17 122.30(9) 1_556 1_556
S18 Cs8 C17 101.44(19) 1_556 1_556
S18 Cs8 C19 71.50(18) 1_556 2_675
S18 Cs8 S19 92.32(9) 1_556 2_675
S18 Cs8 S24 115.93(8) 1_556 1_556
S18 Cs8 C24 98.6(2) 1_556 1_556
S18 Cs8 N24 85.84(17) 1_556 1_556
S18 Cs8 S25 100.06(9) 1_556 1_556
C19 Cs8 C10 85.7(3) 2_675 .
C19 Cs8 S17 134.25(19) 2_675 1_556
C19 Cs8 S24 132.91(18) 2_675 1_556
C19 Cs8 N24 150.6(2) 2_675 1_556
C19 Cs8 S25 65.53(19) 2_675 1_556
S19 Cs8 S10 68.39(7) 2_675 .
S19 Cs8 C10 59.86(19) 2_675 .
S19 Cs8 S17 133.27(8) 2_675 1_556
S19 Cs8 C19 25.88(17) 2_675 2_675
S19 Cs8 S24 110.22(7) 2_675 1_556
S19 Cs8 N24 145.46(17) 2_675 1_556
S19 Cs8 S25 75.25(8) 2_675 1_556
S24 Cs8 N24 42.93(16) 1_556 1_556
S24 Cs8 S25 142.90(7) 1_556 1_556
C24 Cs8 S10 89.3(2) 1_556 .
C24 Cs8 C10 81.6(3) 1_556 .
C24 Cs8 S17 76.92(19) 1_556 1_556
C24 Cs8 C17 62.1(2) 1_556 1_556
C24 Cs8 C19 148.2(3) 1_556 2_675
C24 Cs8 S19 132.10(19) 1_556 2_675
C24 Cs8 S24 25.25(19) 1_556 1_556
C24 Cs8 N24 17.7(2) 1_556 1_556
C24 Cs8 S25 145.90(19) 1_556 1_556
N24 Cs8 S25 139.05(17) 1_556 1_556
Cs1 S9 Cs2 76.12(6) 2_665 2_665
Cs1 S9 Cs4 164.47(10) 2_665 .
Cs1 S9 Cs13 83.15(7) 2_665 3_566
Cs2 S9 Cs4 89.71(7) 2_665 .
Cs2 S9 Cs13 156.56(10) 2_665 3_566
C9 S9 Cs1 105.7(4) . 2_665
C9 S9 Cs2 103.6(4) . 2_665
C9 S9 Cs4 83.5(4) . .
C9 S9 Cs13 92.4(4) . 3_566
Cs13 S9 Cs4 109.32(8) 3_566 .
S9 C9 Cs4 72.0(4) . .
N9 C9 Cs4 106.8(8) . .
N9 C9 S9 178.6(12) . .
C9 N9 U2 164.5(9) . .
S1 Cs9 C1 24.76(18) 2_664 2_664
S1 Cs9 C2 93.80(18) 2_664 2_664
S1 Cs9 S15 135.49(7) 2_664 .
S1 Cs9 N16 60.71(16) 2_664 .
S1 Cs9 S16 66.47(7) 2_664 .
S1 Cs9 S21 91.70(8) 2_664 4_645
S1 Cs9 S26 143.06(7) 2_664 3_565
S2 Cs9 S1 119.18(7) 2_664 2_664
S2 Cs9 C1 95.25(18) 2_664 2_664
S2 Cs9 C2 26.58(18) 2_664 2_664
S2 Cs9 S15 79.95(7) 2_664 .
S2 Cs9 C15 103.2(2) 2_664 .
S2 Cs9 N16 111.67(17) 2_664 .
S2 Cs9 S16 71.57(7) 2_664 .
S2 Cs9 S20 75.66(8) 2_664 4_645
S2 Cs9 S21 147.05(8) 2_664 4_645
S2 Cs9 S26 73.26(7) 2_664 3_565
C2 Cs9 C1 69.3(2) 2_664 2_664
C2 Cs9 S15 104.23(19) 2_664 .
C2 Cs9 N16 107.7(2) 2_664 .
C2 Cs9 S16 63.32(17) 2_664 .
C2 Cs9 S26 88.65(17) 2_664 3_565
S15 Cs9 C1 143.69(18) . 2_664
S15 Cs9 S16 85.76(7) . .
S15 Cs9 S26 78.66(7) . 3_565
C15 Cs9 S1 112.3(2) . 2_664
C15 Cs9 C1 128.9(3) . 2_664
C15 Cs9 C2 123.8(3) . 2_664
C15 Cs9 S15 26.0(2) . .
C15 Cs9 N16 55.3(2) . .
C15 Cs9 S16 82.34(19) . .
C15 Cs9 S20 171.93(19) . 4_645
C15 Cs9 S21 72.1(2) . 4_645
C15 Cs9 S26 96.36(19) . 3_565
C16 Cs9 S1 61.43(19) . 2_664
C16 Cs9 C1 66.2(3) . 2_664
C16 Cs9 S2 94.6(2) . 2_664
C16 Cs9 C2 89.1(3) . 2_664
C16 Cs9 S15 78.29(19) . .
C16 Cs9 C15 65.1(3) . .
C16 Cs9 N16 18.7(3) . .
C16 Cs9 S16 25.8(2) . .
C16 Cs9 S20 122.8(2) . 4_645
C16 Cs9 S21 111.3(2) . 4_645
C16 Cs9 S26 155.52(19) . 3_565
N16 Cs9 C1 73.5(2) . 2_664
N16 Cs9 S15 75.02(16) . .
N16 Cs9 S16 44.42(17) . .
N16 Cs9 S26 151.67(17) . 3_565
S16 Cs9 C1 58.97(17) . 2_664
S20 Cs9 S1 74.73(8) 4_645 2_664
S20 Cs9 C1 59.12(18) 4_645 2_664
S20 Cs9 C2 57.81(18) 4_645 2_664
S20 Cs9 S15 148.61(8) 4_645 .
S20 Cs9 N16 132.63(17) 4_645 .
S20 Cs9 S16 104.60(7) 4_645 .
S20 Cs9 S21 104.44(8) 4_645 4_645
S20 Cs9 S26 75.62(8) 4_645 3_565
S21 Cs9 C1 113.32(18) 4_645 2_664
S21 Cs9 C2 158.93(18) 4_645 2_664
S21 Cs9 S15 85.69(8) 4_645 .
S21 Cs9 N16 92.69(18) 4_645 .
S21 Cs9 S16 136.94(7) 4_645 .
S21 Cs9 S26 74.92(8) 4_645 3_565
S26 Cs9 C1 134.73(18) 3_565 2_664
S26 Cs9 S16 143.46(7) 3_565 .
Cs4 S10 Cs7 84.62(7) . 1_556
Cs4 S10 Cs8 160.51(10) . .
Cs8 S10 Cs7 89.19(7) . 1_556
C10 S10 Cs4 81.8(4) . .
C10 S10 Cs7 111.2(4) . 1_556
C10 S10 Cs8 83.2(4) . .
C10 N10 U2 172.5(10) . .
Cs4 C10 Cs8 141.8(4) . .
S10 C10 Cs4 72.5(4) . .
S10 C10 Cs8 71.4(4) . .
N10 C10 Cs4 107.4(9) . .
N10 C10 Cs8 109.1(9) . .
N10 C10 S10 178.4(12) . .
S7 Cs10 S12 82.6(2) 3_565 .
S7 Cs10 N20 130.22(18) 3_565 1_556
S7 Cs10 S20 89.00(8) 3_565 1_556
S7 Cs10 S24 112.12(8) 3_565 1_556
S7 Cs10 N24 143.84(18) 3_565 1_556
S7 Cs10 S28 86.83(9) 3_565 3_566
S7 Cs10 C28 91.0(2) 3_565 3_566
S12 Cs10 N20 65.9(2) . 1_556
S12 Cs10 S20 64.70(15) . 1_556
S12 Cs10 S24 66.2(2) . 1_556
S12 Cs10 N24 63.5(3) . 1_556
S12 Cs10 C28 158.7(3) . 3_566
S12A Cs10 S14 106.31(18) . .
S12A Cs10 C28 149.0(4) . 3_566
S14 Cs10 S7 66.92(8) . 3_565
S14 Cs10 S12 107.20(11) . .
S14 Cs10 N20 156.98(17) . 1_556
S14 Cs10 S20 155.74(8) . 1_556
S14 Cs10 S24 67.67(7) . 1_556
S14 Cs10 N24 109.75(18) . 1_556
S14 Cs10 S28 109.86(7) . 3_566
S14 Cs10 C28 88.57(19) . 3_566
N20 Cs10 S24 89.95(17) 1_556 1_556
N20 Cs10 C28 104.6(3) 1_556 3_566
S20 Cs10 N20 43.47(17) 1_556 1_556
S20 Cs10 S24 122.68(8) 1_556 1_556
S20 Cs10 C28 95.1(2) 1_556 3_566
C20 Cs10 S7 113.5(2) 1_556 3_565
C20 Cs10 S12 63.3(2) 1_556 .
C20 Cs10 S14 169.80(19) 1_556 .
C20 Cs10 N20 17.7(2) 1_556 1_556
C20 Cs10 S20 25.7(2) 1_556 1_556
C20 Cs10 S24 103.72(19) 1_556 1_556
C20 Cs10 N24 63.4(3) 1_556 1_556
C20 Cs10 S28 80.24(19) 1_556 3_566
C20 Cs10 C28 101.6(3) 1_556 3_566
S24 Cs10 C28 134.5(2) 1_556 3_566
C24 Cs10 S7 132.5(2) 1_556 3_565
C24 Cs10 S12 62.8(3) 1_556 .
C24 Cs10 S12A 75.4(4) 1_556 .
C24 Cs10 S14 92.1(2) 1_556 .
C24 Cs10 N20 65.0(3) 1_556 1_556
C24 Cs10 S20 102.8(2) 1_556 1_556
C24 Cs10 C20 80.3(3) 1_556 1_556
C24 Cs10 S24 25.6(2) 1_556 1_556
C24 Cs10 N24 18.3(3) 1_556 1_556
C24 Cs10 S28 140.5(2) 1_556 3_566
C24 Cs10 C28 132.3(3) 1_556 3_566
N24 Cs10 N20 47.2(2) 1_556 1_556
N24 Cs10 S20 87.66(18) 1_556 1_556
N24 Cs10 S24 43.97(17) 1_556 1_556
N24 Cs10 C28 125.2(3) 1_556 3_566
S28 Cs10 S12 133.41(18) 3_566 .
S28 Cs10 N20 88.27(17) 3_566 1_556
S28 Cs10 S20 69.89(8) 3_566 1_556
S28 Cs10 S24 156.06(8) 3_566 1_556
S28 Cs10 N24 125.21(17) 3_566 1_556
S28 Cs10 C28 25.47(19) 3_566 3_566
Cs3 C11 Cs12 146.2(4) . .
N11 C11 Cs3 95.9(8) . .
N11 C11 S11 177.5(11) . .
N11 C11 Cs12 112.2(8) . .
S11 C11 Cs3 82.1(4) . .
S11 C11 Cs12 70.2(4) . .
S7 Cs11 C7 24.97(18) 3_565 3_565
S7 Cs11 C8 91.7(2) 3_565 3_565
S7 Cs11 C12 71.3(2) 3_565 .
S7 Cs11 S22 121.92(8) 3_565 .
S7 Cs11 S23 124.81(8) 3_565 .
C7 Cs11 C8 67.0(3) 3_565 3_565
C7 Cs11 S22 116.00(19) 3_565 .
S8 Cs11 S7 115.10(8) 3_565 3_565
S8 Cs11 C7 90.15(19) 3_565 3_565
S8 Cs11 C8 25.13(19) 3_565 3_565
S8 Cs11 C12 114.4(2) 3_565 .
S8 Cs11 N12 129.21(17) 3_565 .
S8 Cs11 N15 175.78(19) 3_565 .
S8 Cs11 S22 73.49(9) 3_565 .
S8 Cs11 S23 66.81(9) 3_565 .
C8 Cs11 S22 77.2(2) 3_565 .
C12 Cs11 C7 81.5(3) . 3_565
C12 Cs11 C8 117.4(3) . 3_565
C12 Cs11 S22 161.5(2) . .
C12 Cs11 S23 60.9(2) . .
N12 Cs11 S7 75.16(18) . 3_565
N12 Cs11 C7 91.4(3) . 3_565
N12 Cs11 C8 135.0(2) . 3_565
N12 Cs11 C12 17.5(2) . .
N12 Cs11 S22 146.02(17) . .
N12 Cs11 S23 67.68(17) . .
N13 Cs11 S7 109.79(18) . 3_565
N13 Cs11 C7 132.8(2) . 3_565
N13 Cs11 S8 130.11(17) . 3_565
N13 Cs11 C8 155.1(3) . 3_565
N13 Cs11 C12 61.4(3) . .
N13 Cs11 N12 46.1(2) . .
N13 Cs11 N15 49.4(2) . .
N13 Cs11 S22 100.47(19) . .
N13 Cs11 S23 70.39(18) . .
C13 Cs11 S7 127.6(2) . 3_565
C13 Cs11 C7 151.6(3) . 3_565
C13 Cs11 S8 115.74(19) . 3_565
C13 Cs11 C8 140.3(3) . 3_565
C13 Cs11 C12 77.3(3) . .
C13 Cs11 N12 63.7(3) . .
C13 Cs11 N13 19.0(3) . .
C13 Cs11 N15 62.6(3) . .
C13 Cs11 S22 84.2(2) . .
C13 Cs11 S23 67.49(18) . .
N15 Cs11 S7 67.48(18) . 3_565
N15 Cs11 C7 92.3(3) . 3_565
N15 Cs11 C8 155.6(3) . 3_565
N15 Cs11 C12 69.4(3) . .
N15 Cs11 N12 54.2(2) . .
N15 Cs11 S22 102.34(18) . .
N15 Cs11 S23 114.85(18) . .
C15 Cs11 S7 70.6(2) . 3_565
C15 Cs11 C7 93.3(3) . 3_565
C15 Cs11 S8 157.4(2) . 3_565
C15 Cs11 C8 143.0(3) . 3_565
C15 Cs11 C12 88.2(3) . .
C15 Cs11 N12 73.1(3) . .
C15 Cs11 N13 59.8(3) . .
C15 Cs11 C13 67.5(3) . .
C15 Cs11 N15 19.0(3) . .
C15 Cs11 S22 85.0(2) . .
C15 Cs11 S23 129.7(2) . .
S23 Cs11 C7 117.34(18) . 3_565
S23 Cs11 C8 87.2(2) . 3_565
S23 Cs11 S22 111.55(8) . .
U2 N11 Cs3 115.1(3) . .
C11 N11 U2 145.3(9) . .
C11 N11 Cs3 66.3(7) . .
Cs3 S11 Cs5 103.27(8) . .
Cs3 S11 Cs7 84.01(7) . .
Cs3 S11 Cs12 149.61(9) . .
Cs5 S11 Cs7 155.95(9) . .
Cs5 S11 Cs12 96.63(7) . .
C11 S11 Cs3 71.5(4) . .
C11 S11 Cs5 92.1(4) . .
C11 S11 Cs7 112.0(4) . .
C11 S11 Cs12 85.1(4) . .
Cs12 S11 Cs7 87.09(7) . .
S11 Cs12 S13 81.21(7) . .
S11 Cs12 S17 77.52(7) . .
S11 Cs12 C17 98.94(18) . .
S11 Cs12 C23 142.3(2) . .
S11 Cs12 S26 72.29(7) . .
S13 Cs12 C23 62.3(2) . .
C13 Cs12 S11 71.85(18) . .
C13 Cs12 S13 25.7(2) . .
C13 Cs12 S17 92.6(2) . .
C13 Cs12 C17 86.3(3) . .
C13 Cs12 S18 127.2(2) . 2_675
C13 Cs12 C19 118.8(3) . 2_675
C13 Cs12 S19 97.9(2) . 2_675
C13 Cs12 C23 71.0(3) . .
C13 Cs12 S23 69.37(19) . .
C13 Cs12 S26 143.70(19) . .
S17 Cs12 S13 70.93(7) . .
S17 Cs12 C23 97.8(2) . .
C17 Cs12 S13 60.83(17) . .
C17 Cs12 S17 25.47(17) . .
C17 Cs12 C23 72.4(3) . .
C18 Cs12 S11 138.2(2) 2_675 .
C18 Cs12 S13 128.3(2) 2_675 .
C18 Cs12 C13 147.5(3) 2_675 .
C18 Cs12 S17 85.2(2) 2_675 .
C18 Cs12 C17 77.9(3) 2_675 .
C18 Cs12 S18 26.1(2) 2_675 2_675
C18 Cs12 C19 77.5(3) 2_675 2_675
C18 Cs12 S19 103.2(2) 2_675 2_675
C18 Cs12 C23 77.2(3) 2_675 .
C18 Cs12 S23 84.7(2) 2_675 .
C18 Cs12 S26 66.44(19) 2_675 .
S18 Cs12 S11 137.22(8) 2_675 .
S18 Cs12 S13 103.87(8) 2_675 .
S18 Cs12 S17 64.97(7) 2_675 .
S18 Cs12 C17 52.52(17) 2_675 .
S18 Cs12 S19 129.39(8) 2_675 2_675
S18 Cs12 C23 66.2(2) 2_675 .
S18 Cs12 S26 78.17(8) 2_675 .
C19 Cs12 S11 94.35(18) 2_675 .
C19 Cs12 S13 143.62(19) 2_675 .
C19 Cs12 S17 143.60(19) 2_675 .
C19 Cs12 C17 154.3(2) 2_675 .
C19 Cs12 S18 103.58(18) 2_675 2_675
C19 Cs12 S19 26.08(18) 2_675 2_675
C19 Cs12 C23 109.1(3) 2_675 .
C19 Cs12 S26 69.48(19) 2_675 .
S19 Cs12 S11 72.23(7) 2_675 .
S19 Cs12 S13 123.61(8) 2_675 .
S19 Cs12 S17 142.82(8) 2_675 .
S19 Cs12 C17 168.21(18) 2_675 .
S19 Cs12 C23 119.4(2) 2_675 .
S19 Cs12 S26 76.29(8) 2_675 .
S23 Cs12 S11 136.46(9) . .
S23 Cs12 S13 72.42(9) . .
S23 Cs12 S17 122.82(8) . .
S23 Cs12 C17 97.60(18) . .
S23 Cs12 S18 83.53(9) . 2_675
S23 Cs12 C19 87.51(19) . 2_675
S23 Cs12 S19 94.19(9) . 2_675
S23 Cs12 C23 25.3(2) . .
S23 Cs12 S26 145.90(9) . .
S26 Cs12 S13 139.90(7) . .
S26 Cs12 S17 74.27(7) . .
S26 Cs12 C17 93.75(18) . .
S26 Cs12 C23 143.2(2) . .
N12 C12 Cs11 80.3(9) . .
N12 C12 S12 171.5(13) . .
N12 C12 S12A 160.8(14) . .
S12 C12 Cs11 107.9(7) . .
S12A C12 Cs11 82.0(8) . .
U2 N12 Cs11 102.2(3) . .
C12 N12 U2 170.5(11) . .
C12 N12 Cs11 82.2(9) . .
Cs10 S12 Cs8 110.9(3) . .
Cs10 S12 Cs14 119.7(3) . .
C12 S12 Cs8 87.8(7) . .
C12 S12 Cs10 95.3(6) . .
C12 S12 Cs14 126.9(6) . .
Cs14 S12 Cs8 111.5(2) . .
Cs10 S12A Cs11 111.0(5) . .
Cs10 S12A Cs14 126.8(3) . .
C12 S12A Cs10 100.3(7) . .
C12 S12A Cs11 72.8(8) . .
C12 S12A Cs14 132.0(8) . .
Cs14 S12A Cs11 95.4(4) . .
S2 Cs13 C2 26.56(18) 4_554 4_554
S2 Cs13 S3 83.53(7) 4_554 4_554
S2 Cs13 N3 73.58(16) 4_554 4_554
S2 Cs13 S9 133.81(7) 4_554 3_464
S2 Cs13 C14 107.90(19) 4_554 3_464
S2 Cs13 S25 77.11(7) 4_554 .
C2 Cs13 S3 79.63(17) 4_554 4_554
C2 Cs13 N3 52.7(2) 4_554 4_554
C2 Cs13 S9 109.71(17) 4_554 3_464
C2 Cs13 C14 125.0(3) 4_554 3_464
C2 Cs13 S25 90.03(17) 4_554 .
S3 Cs13 S25 154.26(7) 4_554 .
C3 Cs13 S2 76.4(2) 4_554 4_554
C3 Cs13 C2 62.3(3) 4_554 4_554
C3 Cs13 S3 26.2(2) 4_554 4_554
C3 Cs13 N3 18.9(2) 4_554 4_554
C3 Cs13 S8 110.1(2) 4_554 4_554
C3 Cs13 C8 83.4(3) 4_554 4_554
C3 Cs13 S9 61.8(2) 4_554 3_464
C3 Cs13 S14 94.2(2) 4_554 3_464
C3 Cs13 C14 85.3(3) 4_554 3_464
C3 Cs13 S21 134.2(2) 4_554 2_674
C3 Cs13 S25 152.2(2) 4_554 .
N3 Cs13 S3 45.11(15) 4_554 4_554
N3 Cs13 S9 60.45(16) 4_554 3_464
N3 Cs13 C14 104.0(2) 4_554 3_464
N3 Cs13 S25 139.73(16) 4_554 .
S8 Cs13 S2 93.99(9) 4_554 4_554
S8 Cs13 C2 79.06(19) 4_554 4_554
S8 Cs13 S3 135.45(8) 4_554 4_554
S8 Cs13 N3 91.43(16) 4_554 4_554
S8 Cs13 S9 83.40(9) 4_554 3_464
S8 Cs13 C14 156.0(2) 4_554 3_464
S8 Cs13 S21 88.82(8) 4_554 2_674
S8 Cs13 S25 63.59(8) 4_554 .
C8 Cs13 S2 89.0(2) 4_554 4_554
C8 Cs13 C2 66.1(3) 4_554 4_554
C8 Cs13 S3 108.8(2) 4_554 4_554
C8 Cs13 N3 64.9(2) 4_554 4_554
C8 Cs13 S8 26.7(2) 4_554 4_554
C8 Cs13 S9 68.5(2) 4_554 3_464
C8 Cs13 S14 175.0(2) 4_554 3_464
C8 Cs13 C14 156.8(3) 4_554 3_464
C8 Cs13 S21 107.3(2) 4_554 2_674
C8 Cs13 S25 87.8(2) 4_554 .
S9 Cs13 S3 67.87(7) 3_464 4_554
S9 Cs13 C14 88.26(19) 3_464 3_464
S9 Cs13 S25 137.78(7) 3_464 .
S14 Cs13 S2 86.18(7) 3_464 4_554
S14 Cs13 C2 108.94(18) 3_464 4_554
S14 Cs13 S3 69.41(7) 3_464 4_554
S14 Cs13 N3 112.40(16) 3_464 4_554
S14 Cs13 S8 155.05(8) 3_464 4_554
S14 Cs13 S9 114.19(7) 3_464 3_464
S14 Cs13 C14 26.24(18) 3_464 3_464
S14 Cs13 S21 77.52(8) 3_464 2_674
S14 Cs13 S25 92.30(7) 3_464 .
C14 Cs13 S3 59.28(18) 3_464 4_554
C14 Cs13 S25 110.96(18) 3_464 .
S21 Cs13 S2 145.61(8) 2_674 4_554
S21 Cs13 C2 162.81(18) 2_674 4_554
S21 Cs13 S3 117.43(7) 2_674 4_554
S21 Cs13 N3 140.68(16) 2_674 4_554
S21 Cs13 S9 80.57(8) 2_674 3_464
S21 Cs13 C14 67.53(19) 2_674 3_464
S21 Cs13 S25 73.57(8) 2_674 .
U2 N13 Cs11 105.3(3) . .
C13 N13 U2 164.4(9) . .
C13 N13 Cs11 79.5(8) . .
Cs6 S13 Cs11 91.63(7) 3_565 .
Cs6 S13 Cs12 158.03(9) 3_565 .
Cs7 S13 Cs6 73.72(6) . 3_565
Cs7 S13 Cs11 153.04(9) . .
Cs7 S13 Cs12 88.37(7) . .
Cs12 S13 Cs11 99.40(7) . .
C13 S13 Cs6 99.7(4) . 3_565
C13 S13 Cs7 99.9(4) . .
C13 S13 Cs11 59.6(4) . .
C13 S13 Cs12 70.4(4) . .
Cs11 C13 Cs12 114.7(3) . .
N13 C13 Cs11 81.4(8) . .
N13 C13 Cs12 96.0(8) . .
N13 C13 S13 177.9(11) . .
S13 C13 Cs11 96.7(5) . .
S13 C13 Cs12 83.9(4) . .
Cs10 S14 Cs6 79.24(7) . 3_566
Cs13 S14 Cs6 86.49(7) 3_566 3_566
Cs13 S14 Cs10 163.61(11) 3_566 .
C14 S14 Cs6 110.9(4) . 3_566
C14 S14 Cs10 94.2(4) . .
C14 S14 Cs13 83.3(4) . 3_566
S2 Cs14 C2 25.20(17) 3_565 3_565
S2 Cs14 S12 129.72(18) 3_565 .
S2 Cs14 S12A 121.5(3) 3_565 .
S2 Cs14 S17 102.00(6) 3_565 2_675
S2 Cs14 S18 146.92(9) 3_565 1_556
S2 Cs14 S20 70.34(7) 3_565 1_556
S2 Cs14 S25 77.53(8) 3_565 2_675
S2 Cs14 C25 62.7(2) 3_565 2_675
S2 Cs14 S26 70.71(7) 3_565 2_675
S2 Cs14 C26 58.26(19) 3_565 2_675
C2 Cs14 S20 52.80(18) 3_565 1_556
C2 Cs14 C26 78.5(2) 3_565 2_675
S12 Cs14 C2 106.7(2) . 3_565
S12 Cs14 S20 60.86(15) . 1_556
S12 Cs14 S26 101.43(14) . 2_675
S12 Cs14 C26 126.1(2) . 2_675
S17 Cs14 C2 127.17(17) 2_675 3_565
S17 Cs14 S12 123.5(2) 2_675 .
S17 Cs14 S20 141.94(8) 2_675 1_556
S17 Cs14 S25 69.09(7) 2_675 2_675
S17 Cs14 S26 72.55(7) 2_675 2_675
S17 Cs14 C26 59.87(19) 2_675 2_675
S18 Cs14 C2 151.38(19) 1_556 3_565
S18 Cs14 S12 59.5(2) 1_556 .
S18 Cs14 S12A 71.3(3) 1_556 .
S18 Cs14 S17 64.70(8) 1_556 2_675
S18 Cs14 S20 100.83(8) 1_556 1_556
S18 Cs14 S25 120.01(8) 1_556 2_675
S18 Cs14 C25 120.62(19) 1_556 2_675
S18 Cs14 S26 76.32(8) 1_556 2_675
S18 Cs14 C26 90.11(19) 1_556 2_675
S23 Cs14 S2 135.72(9) . 3_565
S23 Cs14 C2 121.34(19) . 3_565
S23 Cs14 S12 63.87(13) . .
S23 Cs14 S12A 62.1(2) . .
S23 Cs14 S17 96.61(9) . 2_675
S23 Cs14 S18 77.26(9) . 1_556
S23 Cs14 S20 115.04(9) . 1_556
S23 Cs14 S25 72.24(8) . 2_675
S23 Cs14 C25 96.4(2) . 2_675
S23 Cs14 S26 153.56(8) . 2_675
S23 Cs14 C26 156.4(2) . 2_675
S25 Cs14 C2 87.81(19) 2_675 3_565
S25 Cs14 S12 135.11(13) 2_675 .
S25 Cs14 S20 138.75(8) 2_675 1_556
S25 Cs14 S26 122.72(7) 2_675 2_675
S25 Cs14 C26 98.1(2) 2_675 2_675
C25 Cs14 C2 81.2(3) 2_675 3_565
C25 Cs14 S12 160.2(2) 2_675 .
C25 Cs14 S12A 154.1(3) 2_675 .
C25 Cs14 S17 57.46(18) 2_675 2_675
C25 Cs14 S20 132.8(2) 2_675 1_556
C25 Cs14 S25 25.3(2) 2_675 2_675
C25 Cs14 S26 97.5(2) 2_675 2_675
C25 Cs14 C26 72.8(3) 2_675 2_675
S26 Cs14 C2 83.03(18) 2_675 3_565
S26 Cs14 S20 69.76(7) 2_675 1_556
S26 Cs14 C26 24.7(2) 2_675 2_675
C26 Cs14 S20 86.6(2) 2_675 1_556
C14 N14 U2 170.6(10) . .
S14 C14 Cs13 70.5(4) . 3_566
N14 C14 Cs13 109.2(8) . 3_566
N14 C14 S14 178.7(12) . .
Cs5 S15 Cs6 157.77(10) 3_565 3_565
Cs5 S15 Cs9 90.43(8) 3_565 .
Cs5 S15 Cs11 103.62(9) 3_565 .
Cs6 S15 Cs11 94.42(8) 3_565 .
Cs9 S15 Cs6 85.49(7) . 3_565
Cs9 S15 Cs11 135.70(9) . .
C15 S15 Cs5 91.2(4) . 3_565
C15 S15 Cs6 108.6(4) . 3_565
C15 S15 Cs9 74.2(4) . .
C15 S15 Cs11 63.8(4) . .
U2 N15 Cs11 103.5(4) . .
C15 N15 U2 154.0(10) . .
C15 N15 Cs11 73.2(8) . .
Cs11 C15 Cs9 163.0(4) . .
S15 C15 Cs9 79.8(4) . .
S15 C15 Cs11 91.5(4) . .
N15 C15 Cs9 100.6(8) . .
N15 C15 Cs11 87.9(8) . .
N15 C15 S15 178.9(12) . .
Cs9 C16 Cs3 123.5(3) . .
N16 C16 Cs3 94.0(8) . .
N16 C16 Cs9 90.1(8) . .
N16 C16 S16 177.2(11) . .
S16 C16 Cs3 84.3(4) . .
S16 C16 Cs9 89.0(4) . .
U2 N16 Cs3 116.6(3) . .
U2 N16 Cs9 119.0(3) . .
Cs9 N16 Cs3 111.4(3) . .
C16 N16 U2 162.0(9) . .
C16 N16 Cs3 68.0(7) . .
C16 N16 Cs9 71.3(7) . .
Cs3 S16 Cs9 109.05(8) . .
Cs6 S16 Cs3 154.03(9) 3_565 .
Cs6 S16 Cs7 74.44(6) 3_565 .
Cs6 S16 Cs9 85.33(7) 3_565 .
Cs7 S16 Cs3 84.93(7) . .
Cs7 S16 Cs9 154.35(9) . .
C16 S16 Cs3 69.4(4) . .
C16 S16 Cs6 99.3(4) . 3_565
C16 S16 Cs7 102.1(4) . .
C16 S16 Cs9 65.2(4) . .
C17 N17 U3 164.5(8) . .
Cs7 S17 Cs8 88.62(7) . 1_554
Cs7 S17 Cs12 88.36(7) . .
Cs7 S17 Cs14 154.96(8) . 2_674
Cs8 S17 Cs12 147.62(8) 1_554 .
Cs8 S17 Cs14 102.92(8) 1_554 2_674
Cs12 S17 Cs14 93.08(7) . 2_674
C17 S17 Cs7 105.2(4) . .
C17 S17 Cs8 73.2(4) . 1_554
C17 S17 Cs12 76.5(4) . .
C17 S17 Cs14 99.5(4) . 2_674
Cs8 C17 Cs12 155.9(3) 1_554 .
N17 C17 Cs8 98.0(8) . 1_554
N17 C17 Cs12 103.3(9) . .
N17 C17 S17 178.6(12) . .
S17 C17 Cs8 80.8(4) . 1_554
S17 C17 Cs12 78.0(4) . .
Cs8 C18 Cs12 127.3(3) 1_554 2_674
N18 C18 Cs8 99.7(8) . 1_554
N18 C18 Cs12 98.0(9) . 2_674
N18 C18 S18 176.4(13) . .
S18 C18 Cs8 79.2(4) . 1_554
S18 C18 Cs12 80.1(4) . 2_674
U3 N18 Cs8 110.9(3) . 1_554
U3 N18 Cs12 123.3(4) . 2_674
Cs8 N18 Cs12 108.8(3) 1_554 2_674
C18 N18 U3 172.0(10) . .
C18 N18 Cs8 62.8(7) . 1_554
C18 N18 Cs12 64.6(8) . 2_674
Cs8 S18 Cs12 122.22(13) 1_554 2_674
Cs8 S18 Cs14 130.71(13) 1_554 1_554
Cs12 S18 Cs14 97.62(9) 2_674 1_554
C18 S18 Cs8 74.1(4) . 1_554
C18 S18 Cs12 73.8(4) . 2_674
C18 S18 Cs14 92.9(5) . 1_554
Cs12 C19 Cs8 126.1(3) 2_674 2_674
S19 C19 Cs8 74.9(4) . 2_674
S19 C19 Cs12 78.4(5) . 2_674
N19 C19 Cs8 105.6(9) . 2_674
N19 C19 Cs12 99.5(9) . 2_674
N19 C19 S19 177.5(12) . .
Cs8 S19 Cs5 138.90(12) 2_674 2_674
Cs8 S19 Cs12 126.80(11) 2_674 2_674
Cs12 S19 Cs5 93.79(9) 2_674 2_674
C19 S19 Cs5 109.1(4) . 2_674
C19 S19 Cs8 79.3(4) . 2_674
C19 S19 Cs12 75.5(5) . 2_674
C19 N19 U3 161.7(9) . .
Cs1 N20 Cs10 83.5(2) 3_565 1_554
U3 N20 Cs1 101.8(3) . 3_565
U3 N20 Cs10 114.6(3) . 1_554
C20 N20 Cs1 85.5(8) . 3_565
C20 N20 U3 172.0(10) . .
C20 N20 Cs10 69.0(7) . 1_554
Cs9 S20 Cs10 147.79(12) 4_654 1_554
Cs9 S20 Cs14 91.81(8) 4_654 1_554
Cs10 S20 Cs14 114.54(9) 1_554 1_554
C20 S20 Cs9 91.8(4) . 4_654
C20 S20 Cs10 69.4(4) . 1_554
C20 S20 Cs14 93.6(4) . 1_554
Cs10 C20 Cs1 85.7(3) 1_554 3_565
N20 C20 Cs1 76.0(8) . 3_565
N20 C20 Cs10 93.2(8) . 1_554
N20 C20 S20 178.0(12) . .
S20 C20 Cs1 103.2(5) . 3_565
S20 C20 Cs10 84.8(4) . 1_554
Cs5 S21 Cs1 150.03(9) 2_674 3_565
Cs9 S21 Cs1 76.58(7) 4_654 3_565
Cs9 S21 Cs5 84.80(7) 4_654 2_674
Cs13 S21 Cs1 78.69(7) 2_675 3_565
Cs13 S21 Cs5 128.19(11) 2_675 2_674
Cs13 S21 Cs9 141.77(12) 2_675 4_654
C21 S21 Cs1 58.3(4) . 3_565
C21 S21 Cs5 102.9(4) . 2_674
C21 S21 Cs9 99.2(5) . 4_654
C21 S21 Cs13 91.9(5) . 2_675
S21 C21 Cs1 98.0(5) . 3_565
N21 C21 Cs1 79.7(7) . 3_565
N21 C21 S21 177.7(11) . .
U3 N21 Cs1 102.4(3) . 3_565
C21 N21 Cs1 81.2(8) . 3_565
C21 N21 U3 163.2(10) . .
Cs1 C22 Cs11 113.7(3) 3_565 .
S22 C22 Cs1 97.1(5) . 3_565
S22 C22 Cs11 77.1(4) . .
N22 C22 Cs1 78.6(7) . 3_565
N22 C22 Cs11 106.5(9) . .
N22 C22 S22 175.2(11) . .
Cs1 S22 Cs10 75.85(7) 3_565 1_554
Cs6 S22 Cs1 149.98(11) 3_565 3_565
Cs6 S22 Cs10 76.77(7) 3_565 1_554
Cs6 S22 Cs11 96.14(8) 3_565 .
Cs11 S22 Cs1 102.56(8) . 3_565
Cs11 S22 Cs10 152.68(10) . 1_554
C22 S22 Cs1 58.4(4) . 3_565
C22 S22 Cs6 103.7(4) . 3_565
C22 S22 Cs10 77.8(4) . 1_554
C22 S22 Cs11 78.4(4) . .
U3 N22 Cs1 108.1(3) . 3_565
C22 N22 Cs1 81.1(7) . 3_565
C22 N22 U3 161.1(9) . .
S23 C23 Cs12 69.3(5) . .
N23 C23 Cs12 109.1(9) . .
N23 C23 S23 178.2(13) . .
Cs12 S23 Cs11 108.40(10) . .
Cs12 S23 Cs14 147.71(14) . .
Cs14 S23 Cs11 99.64(10) . .
C23 S23 Cs11 92.5(5) . .
C23 S23 Cs12 85.4(5) . .
C23 S23 Cs14 109.5(5) . .
C23 N23 U3 163.5(10) . .
Cs6 S24 Cs7 73.45(6) 3_565 .
Cs6 S24 Cs8 153.12(10) 3_565 1_554
Cs6 S24 Cs10 79.75(6) 3_565 1_554
Cs7 S24 Cs8 86.01(7) . 1_554
Cs7 S24 Cs10 148.23(10) . 1_554
Cs10 S24 Cs8 112.85(8) 1_554 1_554
C24 S24 Cs6 96.6(4) . 3_565
C24 S24 Cs7 99.8(4) . .
C24 S24 Cs8 69.5(4) . 1_554
C24 S24 Cs10 66.4(4) . 1_554
Cs10 C24 Cs8 127.6(3) 1_554 1_554
S24 C24 Cs8 85.2(5) . 1_554
S24 C24 Cs10 88.0(4) . 1_554
N24 C24 Cs8 93.3(8) . 1_554
N24 C24 Cs10 92.7(8) . 1_554
N24 C24 S24 178.5(12) . .
U3 N24 Cs8 109.9(3) . 1_554
U3 N24 Cs10 116.5(4) . 1_554
Cs10 N24 Cs8 114.0(3) 1_554 1_554
C24 N24 U3 173.6(10) . .
C24 N24 Cs8 69.0(8) . 1_554
C24 N24 Cs10 69.0(8) . 1_554
Cs8 S25 Cs13 167.55(10) 1_554 .
Cs14 S25 Cs8 100.11(8) 2_674 1_554
Cs14 S25 Cs13 88.88(8) 2_674 .
C25 S25 Cs8 91.9(4) . 1_554
C25 S25 Cs13 82.0(4) . .
C25 S25 Cs14 75.0(4) . 2_674
S25 C25 Cs14 79.6(4) . 2_674
N25 C25 Cs14 99.6(8) . 2_674
N25 C25 S25 178.9(12) . .
C25 N25 U4 170.1(10) . .
Cs9 S26 Cs5 85.33(7) 3_465 .
Cs9 S26 Cs12 173.73(11) 3_465 .
Cs9 S26 Cs14 91.58(8) 3_465 2_674
Cs12 S26 Cs5 93.17(8) . .
Cs12 S26 Cs14 92.15(8) . 2_674
Cs14 S26 Cs5 156.93(9) 2_674 .
C26 S26 Cs5 78.2(4) . .
C26 S26 Cs9 91.8(4) . 3_465
C26 S26 Cs12 93.8(4) . .
C26 S26 Cs14 79.0(4) . 2_674
Cs14 C26 Cs5 153.1(4) 2_674 .
S26 C26 Cs5 77.1(4) . .
S26 C26 Cs14 76.3(4) . 2_674
N26 C26 Cs5 102.5(9) . .
N26 C26 Cs14 104.1(9) . 2_674
N26 C26 S26 179.5(14) . .
C26 N26 U4 176.4(10) . .
S27 C27 Cs5 77.3(5) . .
N27 C27 Cs5 101.8(9) . .
N27 C27 S27 179.0(13) . .
Cs5 S27 Cs3 99.63(9) . .
C27 S27 Cs3 89.2(5) . .
C27 S27 Cs5 77.6(5) . .
C27 N27 U4 171.6(10) . .
Cs1 S28 Cs2 76.49(7) . .
Cs1 S28 Cs10 83.96(8) . 3_464
Cs10 S28 Cs2 157.64(12) 3_464 .
C28 S28 Cs1 105.2(5) . .
C28 S28 Cs2 92.0(4) . .
C28 S28 Cs10 82.6(4) . 3_464
S28 C28 Cs10 71.9(4) . 3_464
N28 C28 Cs10 106.2(9) . 3_464
N28 C28 S28 178.0(12) . .
C28 N28 U4 165.1(10) . .

loop_
_geom_bond_atom_site_label_1
_geom_bond_atom_site_label_2
_geom_bond_distance
_geom_bond_site_symmetry_2
S1 Cs1 3.666(3) 1_556
S1 C1 1.618(12) .
S1 Cs2 3.567(3) 1_556
S1 Cs3 3.688(3) 2_665
S1 Cs9 3.573(3) 2_665
Cs1 H4B 3.4389 .
Cs1 S8 3.689(5) .
Cs1 S9 3.583(3) 2_664
Cs1 N20 3.492(11) 3_465
Cs1 C20 3.587(12) 3_465
Cs1 S21 4.037(4) 3_465
Cs1 C21 3.468(11) 3_465
Cs1 N21 3.452(10) 3_465
Cs1 C22 3.321(11) 3_465
Cs1 S22 3.871(3) 3_465
Cs1 N22 3.295(10) 3_465
Cs1 S28 3.590(4) .
C1 N1 1.180(15) .
C1 Cs3 3.915(11) 2_665
C1 Cs9 3.859(12) 2_665
U1 N1 2.408(10) .
U1 N2 2.439(9) .
U1 N3 2.438(9) .
U1 N4 2.451(9) .
U1 N5 2.434(10) .
U1 N6 2.444(9) .
U1 N7 2.399(9) .
U1 N8 2.424(11) .
O1 U4 1.770(7) .
O1 Cs6 2.968(7) .
U2 N9 2.396(10) .
U2 N10 2.426(11) .
U2 Cs11 4.8104(10) .
U2 N11 2.465(10) .
U2 N12 2.375(10) .
U2 N13 2.469(10) .
U2 N14 2.429(11) .
U2 N15 2.435(10) .
U2 N16 2.487(11) .
Cs2 N4 3.424(9) 2_664
Cs2 S4 3.725(3) 2_664
Cs2 C4 3.300(10) 2_664
Cs2 O4 3.110(10) .
Cs2 S5 3.658(3) .
Cs2 S5 3.791(3) 2_664
Cs2 C5 3.793(12) 2_664
Cs2 C6 3.536(13) 2_664
Cs2 S6 3.536(5) 2_664
Cs2 S9 3.666(3) 2_664
Cs2 S28 3.630(4) .
S2 C2 1.637(11) .
S2 Cs6 3.765(3) 4_545
S2 Cs9 3.534(3) 2_665
S2 Cs13 3.540(3) 4_545
S2 Cs14 3.606(3) 3_465
O2 U4 1.777(6) .
O2 Cs7 2.974(6) .
N2 C2 1.170(14) .
C2 Cs9 3.583(12) 2_665
C2 Cs13 3.584(12) 4_545
C2 Cs14 3.829(10) 3_465
Cs3 S4 3.505(4) 2_664
Cs3 C4 3.467(12) 2_664
Cs3 S5 3.625(4) .
Cs3 S6 3.398(4) .
Cs3 S6A 3.490(13) .
Cs3 C11 3.492(11) .
Cs3 S11 3.646(3) .
Cs3 C16 3.465(11) .
Cs3 N16 3.728(10) .
Cs3 S16 3.682(3) .
Cs3 S27 3.773(4) .
S3 C3 1.635(12) .
S3 Cs4 3.613(3) 2_664
S3 Cs6 3.665(3) 4_545
S3 Cs7 3.673(3) 2_665
S3 Cs13 3.702(3) 4_545
C3 N3 1.172(15) .
C3 Cs4 3.446(11) 2_664
C3 Cs13 3.393(11) 4_545
O3 H3A 0.9065 .
O3 H3B 0.9080 .
O3 U4 2.448(8) .
U3 N17 2.436(9) .
U3 N18 2.402(11) .
U3 N19 2.434(9) .
U3 N20 2.451(10) .
U3 N21 2.477(10) .
U3 N22 2.426(10) .
U3 N23 2.399(11) .
U3 N24 2.452(10) .
N3 Cs4 3.769(9) 2_664
N3 Cs13 3.609(9) 4_545
N4 C4 1.167(14) .
U4 N25 2.424(11) .
U4 N26 2.431(9) .
U4 N27 2.415(11) .
U4 N28 2.454(11) .
S4 Cs4 3.537(4) 2_664
S4 C4 1.625(11) .
S4 Cs7 3.767(3) 2_665
Cs4 C4 3.681(12) 2_665
Cs4 S5 3.642(4) 2_665
Cs4 C5 3.596(11) 2_665
Cs4 O5 3.147(10) .
Cs4 H5B 3.4362 .
Cs4 S6 3.432(4) .
Cs4 S6A 3.571(13) .
Cs4 S9 3.738(3) .
Cs4 S10 3.616(3) .
Cs4 C10 3.752(12) .
O4 H4A 0.8757 .
O4 H4B 0.8763 .
N5 C5 1.174(15) .
Cs5 O6 3.197(11) .
Cs5 S7 4.044(4) .
Cs5 O7 2.883(13) .
Cs5 H7B 3.4138 .
Cs5 Cs9 5.1087(13) 3_465
Cs5 S11 3.671(3) .
Cs5 S15 3.577(4) 3_465
Cs5 S19 3.888(4) 2_675
Cs5 S21 3.989(4) 2_675
Cs5 S26 3.855(4) .
Cs5 C26 3.871(12) .
Cs5 C27 3.740(13) .
Cs5 S27 3.737(4) .
S5 C5 1.622(13) .
O5 H5A 0.9216 .
O5 H5B 0.8847 .
N6 C6 1.153(14) .
Cs6 Cs7 4.4026(9) 3_465
Cs6 Cs9 4.9902(10) 3_465
Cs6 Cs10 4.7457(11) 3_464
Cs6 S13 3.721(3) 3_465
Cs6 S14 3.857(4) 3_464
Cs6 S15 3.730(4) 3_465
Cs6 S16 3.597(3) 3_465
Cs6 S22 3.660(3) 3_465
Cs6 S24 3.645(3) 3_465
C6 S6 1.652(12) .
C6 S6A 1.714(16) .
O6 H6A 0.9078 .
O6 H6B 0.9085 .
S7 C7 1.624(12) .
S7 Cs10 3.591(4) 3_465
S7 Cs11 3.711(5) 3_465
N7 C7 1.170(15) .
Cs7 S10 3.682(3) 1_554
Cs7 S11 3.780(3) .
Cs7 S13 3.617(3) .
Cs7 S16 3.681(3) .
Cs7 S17 3.643(3) .
Cs7 S24 3.717(3) .
C7 Cs11 3.793(12) 3_465
O7 H7A 1.0366 .
O7 H7B 0.9435 .
S8 C8 1.625(13) .
S8 Cs11 3.577(4) 3_465
S8 Cs13 3.531(4) 4_545
N8 C8 1.159(16) .
C8 Cs11 3.814(11) 3_465
C8 Cs13 3.500(12) 4_545
Cs8 S10 3.618(3) .
Cs8 C10 3.792(12) .
Cs8 S17 3.693(4) 1_556
Cs8 C17 3.581(12) 1_556
Cs8 C18 3.452(11) 1_556
Cs8 S18 3.525(4) 1_556
Cs8 C19 3.657(12) 2_675
Cs8 S19 3.594(4) 2_675
Cs8 S24 3.796(3) 1_556
Cs8 C24 3.569(12) 1_556
Cs8 N24 3.817(11) 1_556
Cs8 S25 3.820(4) 1_556
S9 C9 1.627(12) .
S9 Cs13 3.673(3) 3_566
C9 N9 1.181(15) .
Cs9 S15 3.621(3) .
Cs9 C15 3.540(11) .
Cs9 C16 3.418(11) .
Cs9 N16 3.610(10) .
Cs9 S16 3.764(3) .
Cs9 S20 3.557(3) 4_645
Cs9 S21 3.574(4) 4_645
Cs9 S26 3.680(3) 3_565
S10 C10 1.638(13) .
N10 C10 1.159(16) .
Cs10 S12 3.620(9) .
Cs10 S12A 3.475(13) .
Cs10 S14 3.578(3) .
Cs10 N20 3.742(10) 1_556
Cs10 S20 3.723(3) 1_556
Cs10 C20 3.500(11) 1_556
Cs10 S24 3.756(3) 1_556
Cs10 C24 3.443(11) 1_556
Cs10 N24 3.684(10) 1_556
Cs10 S28 3.618(4) 3_566
Cs10 C28 3.775(12) 3_566
C11 N11 1.161(16) .
C11 S11 1.631(12) .
C11 Cs12 3.891(11) .
Cs11 C12 3.730(13) .
Cs11 N12 3.711(11) .
Cs11 N13 3.528(10) .
Cs11 C13 3.508(11) .
Cs11 N15 3.618(12) .
Cs11 C15 3.466(11) .
Cs11 S22 3.826(4) .
Cs11 S23 3.768(5) .
S11 Cs12 3.674(3) .
Cs12 S13 3.750(3) .
Cs12 C13 3.554(11) .
Cs12 S17 3.725(4) .
Cs12 C17 3.704(12) .
Cs12 C18 3.505(11) 2_675
Cs12 S18 3.596(5) 2_675
Cs12 C19 3.579(12) 2_675
Cs12 S19 3.620(4) 2_675
Cs12 C23 3.794(13) .
Cs12 S23 3.560(4) .
Cs12 S26 3.694(3) .
C12 N12 1.134(16) .
C12 S12 1.650(14) .
C12 S12A 1.664(15) .
S12 Cs14 3.827(8) .
S12A Cs14 3.726(12) .
Cs13 S14 3.505(3) 3_464
Cs13 C14 3.693(11) 3_464
Cs13 S21 3.533(4) 2_674
Cs13 S25 3.857(4) .
N13 C13 1.163(16) .
S13 C13 1.638(12) .
S14 C14 1.644(12) .
Cs14 S17 3.741(3) 2_675
Cs14 S18 3.606(4) 1_556
Cs14 S20 3.930(4) 1_556
Cs14 S23 3.580(4) .
Cs14 S25 3.765(4) 2_675
Cs14 C25 3.697(12) 2_675
Cs14 S26 3.829(4) 2_675
Cs14 C26 3.869(12) 2_675
N14 C14 1.156(15) .
S15 C15 1.611(13) .
N15 C15 1.176(16) .
C16 N16 1.156(15) .
C16 S16 1.636(12) .
N17 C17 1.146(14) .
S17 C17 1.638(11) .
C18 N18 1.163(17) .
C18 S18 1.609(14) .
C19 S19 1.625(11) .
C19 N19 1.158(14) .
N20 C20 1.142(15) .
S20 C20 1.623(12) .
S21 C21 1.640(12) .
C21 N21 1.154(15) .
C22 S22 1.622(12) .
C22 N22 1.161(15) .
C23 S23 1.629(14) .
C23 N23 1.166(17) .
S24 C24 1.625(12) .
C24 N24 1.161(15) .
S25 C25 1.638(13) .
C25 N25 1.162(16) .
S26 C26 1.648(13) .
C26 N26 1.155(16) .
C27 S27 1.625(14) .
C27 N27 1.165(17) .
S28 C28 1.637(13) .
C28 N28 1.142(16) .

loop_
_geom_hbond_atom_site_label_D
_geom_hbond_atom_site_label_H
_geom_hbond_atom_site_label_A
_geom_hbond_distance_DH
_geom_hbond_distance_HA
_geom_hbond_distance_DA
_geom_hbond_angle_DHA
_geom_hbond_site_symmetry_A
O3 H3B O5 0.91 2.23 2.726(13) 114 1_554
O4 H4B N8 0.88 2.48 3.277(16) 153 .
O5 H5A S28 0.92 2.58 3.317(11) 138 1_556
O5 H5B O7 0.88 2.16 2.866(17) 136 .
O7 H7B S6 0.94 2.50 3.321(14) 146 .

loop_
_geom_torsion_atom_site_label_1
_geom_torsion_atom_site_label_2
_geom_torsion_atom_site_label_3
_geom_torsion_atom_site_label_4
_geom_torsion
_geom_torsion_site_symmetry_1
_geom_torsion_site_symmetry_4
Cs1 S1 C1 Cs3 166.30(17) 1_556 2_665
Cs1 S1 C1 Cs9 -80.16(18) 1_556 2_665
Cs1 S8 C8 Cs11 111.56(10) . 3_465
Cs1 S8 C8 Cs13 -83.48(13) . 4_545
Cs1 S9 C9 Cs4 167.27(14) 2_665 .
Cs1 N20 C20 Cs10 84.8(3) 3_565 1_554
Cs1 C21 N21 U3 -104(3) 3_565 .
Cs1 C22 S22 Cs6 -153.68(19) 3_565 3_565
Cs1 C22 S22 Cs10 -80.8(3) 3_565 1_554
Cs1 C22 S22 Cs11 112.8(3) 3_565 .
Cs1 C22 N22 U3 121(3) 3_565 .
Cs1 S28 C28 Cs10 -81.66(16) . 3_464
U1 N2 C2 Cs9 110(2) . 2_665
U1 N2 C2 Cs13 -54(2) . 4_545
U1 N2 C2 Cs14 -150.6(18) . 3_465
U1 N4 C4 Cs2 128(2) . 2_665
U1 N4 C4 Cs3 -128(2) . 2_665
U1 N4 C4 Cs4 35(2) . 2_664
U1 N5 C5 Cs2 -9(3) . 2_665
U1 N5 C5 Cs4 81(2) . 2_664
U1 N6 C6 Cs2 -73(3) . 2_665
U1 N6 C6 S6A 105(4) . .
U1 N7 C7 Cs11 112(3) . 3_465
U1 N8 C8 Cs11 89.4(19) . 3_465
U1 N8 C8 Cs13 -75.3(19) . 4_545
U2 N13 C13 Cs11 -110(4) . .
U2 N13 C13 Cs12 136(3) . .
U2 N15 C15 Cs9 -79(2) . .
U2 N15 C15 Cs11 86(2) . .
Cs2 S1 C1 Cs3 85.27(15) 1_556 2_665
Cs2 S1 C1 Cs9 -161.19(16) 1_556 2_665
Cs2 N4 C4 Cs3 104.1(4) 2_665 2_665
Cs2 N4 C4 Cs4 -93.5(4) 2_665 2_664
Cs2 S4 C4 Cs3 -104.5(3) 2_665 2_665
Cs2 S4 C4 Cs4 94.1(2) 2_665 2_664
Cs2 S5 C5 Cs2 -178.78(11) . 2_665
Cs2 S5 C5 Cs4 -90.37(14) 2_665 2_664
Cs2 S5 C5 Cs4 90.84(13) . 2_664
Cs2 N6 C6 S6A 178(3) 2_665 .
Cs2 C6 S6 Cs3 89.33(19) 2_665 .
Cs2 C6 S6 Cs4 -95.73(17) 2_665 .
Cs2 C6 S6A Cs3 68.3(6) 2_665 .
Cs2 C6 S6A Cs4 -78.1(5) 2_665 .
Cs2 S9 C9 Cs4 88.12(14) 2_665 .
Cs2 S28 C28 Cs10 -158.21(12) . 3_464
Cs3 S1 C1 Cs9 113.54(8) 2_665 2_665
Cs3 C1 N1 U1 59(3) 2_665 .
Cs3 S4 C4 Cs2 104.5(3) 2_665 2_665
Cs3 S4 C4 Cs4 -161.38(15) 2_665 2_664
Cs3 S5 C5 Cs2 -84.12(10) . 2_665
Cs3 S5 C5 Cs4 -174.49(13) . 2_664
Cs3 C11 N11 U2 100.4(14) . .
Cs3 C11 S11 Cs5 103.30(15) . .
Cs3 C11 S11 Cs7 -75.3(2) . .
Cs3 C11 S11 Cs12 -160.22(18) . .
Cs3 C16 N16 U2 -108(3) . .
Cs3 C16 N16 Cs9 123.6(4) . .
Cs3 C16 S16 Cs6 155.73(12) . 3_565
Cs3 C16 S16 Cs7 79.79(19) . .
Cs3 C16 S16 Cs9 -123.8(3) . .
U3 N17 C17 Cs8 -65(4) . 1_554
U3 N17 C17 Cs12 104(4) . .
Cs4 S3 C3 Cs13 125.0(3) 2_664 4_545
Cs4 C3 N3 Cs13 124.7(4) 2_664 4_545
Cs4 S4 C4 Cs2 -94.1(2) 2_664 2_665
Cs4 S4 C4 Cs3 161.38(15) 2_664 2_665
Cs4 S5 C5 Cs2 90.37(14) 2_664 2_665
Cs4 C9 N9 U2 80(4) . .
Cs4 S10 C10 Cs8 -167.43(13) . .
Cs5 S7 C7 Cs11 -93.8(3) . 3_465
Cs5 S15 C15 Cs9 -90.12(13) 3_565 .
Cs5 S15 C15 Cs11 104.6(2) 3_565 .
Cs5 S21 C21 Cs1 154.6(2) 2_674 3_565
Cs5 S26 C26 Cs14 176.10(18) . 2_674
Cs5 C27 S27 Cs3 -100.05(12) . .
N6 C6 S6A Cs3 -109(3) . .
N6 C6 S6A Cs4 104(3) . .
Cs6 S2 C2 Cs9 -80.9(2) 4_545 2_665
Cs6 S2 C2 Cs13 82.2(2) 4_545 4_545
Cs6 S2 C2 Cs14 -180.0(2) 4_545 3_465
Cs6 S3 C3 Cs4 155.33(11) 4_545 2_664
Cs6 S3 C3 Cs13 -79.6(2) 4_545 4_545
Cs6 S13 C13 Cs11 86.1(2) 3_565 .
Cs6 S13 C13 Cs12 -159.66(11) 3_565 .
Cs6 S14 C14 Cs13 -83.63(19) 3_566 3_566
Cs6 S15 C15 Cs9 79.6(2) 3_565 .
Cs6 S15 C15 Cs11 -85.7(3) 3_565 .
Cs6 S24 C24 Cs8 -156.24(13) 3_565 1_554
Cs6 S24 C24 Cs10 75.8(2) 3_565 1_554
Cs7 O2 U4 O3 124.3(18) . .
Cs7 O2 U4 N25 54.7(18) . .
Cs7 O2 U4 N26 -20.4(18) . .
Cs7 O2 U4 N27 -94.9(18) . .
Cs7 O2 U4 N28 -167.9(18) . .
Cs7 S3 C3 Cs4 78.4(2) 2_665 2_664
Cs7 S3 C3 Cs13 -156.55(12) 2_665 4_545
Cs7 S4 C4 Cs2 -175.23(12) 2_665 2_665
Cs7 S4 C4 Cs3 80.3(2) 2_665 2_665
Cs7 S4 C4 Cs4 -81.1(2) 2_665 2_664
Cs7 S10 C10 Cs4 80.9(2) 1_556 .
Cs7 S10 C10 Cs8 -86.5(2) 1_556 .
Cs7 S13 C13 Cs11 161.15(17) . .
Cs7 S13 C13 Cs12 -84.66(17) . .
Cs7 S17 C17 Cs8 83.8(2) . 1_554
Cs7 S17 C17 Cs12 -84.53(17) . .
Cs7 S24 C24 Cs8 -81.98(19) . 1_554
Cs7 S24 C24 Cs10 150.03(14) . 1_554
Cs8 S10 C10 Cs4 167.43(13) . .
Cs8 S17 C17 Cs12 -168.3(2) 1_554 .
Cs8 C18 N18 Cs12 -130.2(6) 1_554 2_674
Cs8 C18 S18 Cs12 131.3(2) 1_554 2_674
Cs8 C18 S18 Cs14 -131.63(16) 1_554 1_554
Cs8 C19 S19 Cs5 138.25(18) 2_674 2_674
Cs8 C19 S19 Cs12 -132.73(18) 2_674 2_674
Cs8 C19 N19 U3 -126(3) 2_674 .
Cs8 S24 C24 Cs10 -128.0(3) 1_554 1_554
Cs8 C24 N24 Cs10 -127.9(4) 1_554 1_554
Cs8 S25 C25 Cs14 99.96(12) 1_554 2_674
Cs9 S1 C1 Cs3 -113.54(8) 2_665 2_665
Cs9 C1 N1 U1 -55(3) 2_665 .
Cs9 S2 C2 Cs13 163.05(16) 2_665 4_545
Cs9 S2 C2 Cs14 -99.10(10) 2_665 3_465
Cs9 S15 C15 Cs11 -165.3(3) . .
Cs9 C16 N16 U2 128(3) . .
Cs9 C16 N16 Cs3 -123.6(4) . .
Cs9 C16 S16 Cs3 123.8(3) . .
Cs9 C16 S16 Cs6 -80.4(2) . 3_565
Cs9 C16 S16 Cs7 -156.37(13) . .
Cs9 S20 C20 Cs1 -68.8(3) 4_654 3_565
Cs9 S20 C20 Cs10 -153.18(16) 4_654 1_554
Cs9 S21 C21 Cs1 67.9(3) 4_654 3_565
Cs9 S26 C26 Cs5 -84.85(11) 3_465 .
Cs9 S26 C26 Cs14 91.26(11) 3_465 2_674
Cs10 S7 C7 Cs11 112.12(12) 3_465 3_465
Cs10 S14 C14 Cs13 -163.72(11) . 3_566
Cs10 N20 C20 Cs1 -84.8(3) 1_554 3_565
Cs10 S20 C20 Cs1 84.4(3) 1_554 3_565
Cs10 S24 C24 Cs8 128.0(3) 1_554 1_554
Cs10 C24 N24 Cs8 127.9(4) 1_554 1_554
Cs10 C28 N28 U4 -57(4) 3_464 .
Cs11 S8 C8 Cs13 164.96(18) 3_465 4_545
Cs11 C12 S12 Cs8 156.4(4) . .
Cs11 C12 S12 Cs10 -92.8(4) . .
Cs11 C12 S12 Cs14 40.9(9) . .
Cs11 C12 S12A Cs10 -108.9(6) . .
Cs11 C12 S12A Cs14 81.6(12) . .
Cs11 N13 C13 Cs12 -114.1(3) . .
Cs11 S13 C13 Cs12 114.2(3) . .
Cs11 S15 C15 Cs9 165.3(3) . .
Cs11 N15 C15 Cs9 -165.1(5) . .
Cs11 C22 S22 Cs1 -112.8(3) . 3_565
Cs11 C22 S22 Cs6 93.57(16) . 3_565
Cs11 C22 S22 Cs10 166.47(16) . 1_554
Cs11 C22 N22 Cs1 111.6(4) . 3_565
Cs11 C22 N22 U3 -127(3) . .
Cs12 C11 N11 U2 -60.4(17) . .
Cs12 C11 N11 Cs3 -160.8(7) . .
Cs12 C11 S11 Cs3 160.22(18) . .
Cs12 C11 S11 Cs5 -96.48(8) . .
Cs12 C11 S11 Cs7 84.9(2) . .
Cs12 S13 C13 Cs11 -114.2(3) . .
Cs12 S17 C17 Cs8 168.3(2) . 1_554
Cs12 C18 N18 Cs8 130.2(6) 2_674 1_554
Cs12 C18 S18 Cs8 -131.3(2) 2_674 1_554
Cs12 C18 S18 Cs14 97.08(15) 2_674 1_554
Cs12 C19 S19 Cs5 -89.0(2) 2_674 2_674
Cs12 C19 S19 Cs8 132.73(18) 2_674 2_674
Cs12 C19 N19 U3 102(3) 2_674 .
Cs12 C23 S23 Cs11 108.26(11) . .
Cs12 C23 S23 Cs14 -150.6(2) . .
Cs12 C23 N23 U3 -65(4) . .
Cs12 S26 C26 Cs5 92.44(12) . .
Cs12 S26 C26 Cs14 -91.45(11) . 2_674
N12 C12 S12A Cs10 -86(4) . .
N12 C12 S12A Cs11 23(4) . .
N12 C12 S12A Cs14 104(4) . .
S12A C12 N12 Cs11 -23(4) . .
Cs13 S2 C2 Cs9 -163.05(16) 4_545 2_665
Cs13 S2 C2 Cs14 97.85(11) 4_545 3_465
Cs13 S3 C3 Cs4 -125.0(3) 4_545 2_664
Cs13 C3 N3 Cs4 -124.7(4) 4_545 2_664
Cs13 S8 C8 Cs11 -164.96(18) 4_545 3_465
Cs13 S9 C9 Cs4 -109.17(9) 3_566 .
Cs13 S21 C21 Cs1 -75.4(3) 2_675 3_565
Cs13 S25 C25 Cs14 -90.97(13) . 2_674
Cs14 S2 C2 Cs9 99.10(10) 3_465 2_665
Cs14 S2 C2 Cs13 -97.85(11) 3_465 4_545
Cs14 S17 C17 Cs8 -100.74(14) 2_674 1_554
Cs14 S17 C17 Cs12 90.93(14) 2_674 .
Cs14 S20 C20 Cs1 -160.7(2) 1_554 3_565
Cs14 S20 C20 Cs10 114.89(16) 1_554 1_554
Cs14 S26 C26 Cs5 -176.10(18) 2_674 .

loop_
_twin_individual_id
_twin_individual_mass_fraction_refined
1 0.577(4)
2 0.423(4)
